data_4083053
loop_
_publ_author_name
'Kent, Mark A.'
'Woodall, Christopher H.'
'Haddow, Mairi F.'
'McMullin, Claire L.'
'Pringle, Paul G.'
'Wass, Duncan F.'

_publ_section_title
;
 Cobalt PCP Pincer Complexes via an Unexpected Sequence of Ortho
 Metalations
;
_journal_issue 20
_journal_name_full Organometallics
_journal_page_first 5686
_journal_paper_doi 10.1021/om500079j
_journal_volume 33
_journal_year 2014
_chemical_formula_moiety 'C38 H45 Co P4'
_chemical_formula_sum 'C38 H45 Co P4'
_chemical_formula_weight 684.55
_chemical_name_systematic
;
 ?
;
_space_group_crystal_system monoclinic
_space_group_IT_number 7
_space_group_name_Hall 'P -2yac'
_space_group_name_H-M_alt 'P 1 n 1'
_symmetry_space_group_name_Hall 'P -2yac'
_symmetry_space_group_name_H-M 'P 1 n 1'
_atom_sites_solution_hydrogens geom
_atom_sites_solution_primary direct
_audit_creation_date 2013-11-27
_audit_creation_method
;
Olex2 1.2
(compiled 2013.11.15 svn.r2834 for OlexSys, GUI svn.r4720)
;
_cell_angle_alpha 90
_cell_angle_beta 91.708(2)
_cell_angle_gamma 90
_cell_formula_units_Z 8
_cell_length_a 9.7907(3)
_cell_length_b 20.2094(8)
_cell_length_c 35.0149(8)
_cell_measurement_temperature 100.0
_cell_volume 6925.1(4)
_computing_molecular_graphics 'Olex2 (Dolomanov et al., 2009)'
_computing_publication_material 'Olex2 (Dolomanov et al., 2009)'
_computing_structure_refinement 'XL (Sheldrick, 2008)'
_computing_structure_solution 'ShelXS (Sheldrick, 2008)'
_diffrn_ambient_temperature 100.15
_diffrn_detector_area_resol_mean 8
_diffrn_measured_fraction_theta_full 0.998
_diffrn_measured_fraction_theta_max 0.813
_diffrn_measurement_device_type 'Bruker SMART APEX CCD area detector'
_diffrn_measurement_method '\w and \f scans'
_diffrn_radiation_monochromator graphite
_diffrn_radiation_type MoK\a
_diffrn_radiation_wavelength 0.71073
_diffrn_reflns_av_R_equivalents 0.0619
_diffrn_reflns_av_unetI/netI 0.0825
_diffrn_reflns_Laue_measured_fraction_full 0.998
_diffrn_reflns_Laue_measured_fraction_max 0.813
_diffrn_reflns_limit_h_max 14
_diffrn_reflns_limit_h_min -14
_diffrn_reflns_limit_k_max 28
_diffrn_reflns_limit_k_min -25
_diffrn_reflns_limit_l_max 52
_diffrn_reflns_limit_l_min -50
_diffrn_reflns_number 69848
_diffrn_reflns_point_group_measured_fraction_full 0.998
_diffrn_reflns_point_group_measured_fraction_max 0.813
_diffrn_reflns_theta_full 26.000
_diffrn_reflns_theta_max 33.370
_diffrn_reflns_theta_min 1.539
_diffrn_source 'sealed tube'
_exptl_absorpt_coefficient_mu 0.706
_exptl_absorpt_correction_T_max 1.0
_exptl_absorpt_correction_T_min 0.60534
_exptl_absorpt_correction_type multi-scan
_exptl_absorpt_process_details
;
CrysAlisPro, Agilent Technologies,
Version 1.171.36.28 (release 01-02-2013 CrysAlis171 .NET)
(compiled Feb  1 2013,16:14:44)
Empirical absorption correction using spherical harmonics,
 implemented in SCALE3 ABSPACK scaling algorithm.
;
_exptl_crystal_colour brown
_exptl_crystal_colour_primary brown
_exptl_crystal_density_diffrn 1.313
_exptl_crystal_description block
_exptl_crystal_F_000 2880
_exptl_crystal_size_max 0.1
_exptl_crystal_size_mid 0.1
_exptl_crystal_size_min 0.1
_refine_diff_density_max 2.781
_refine_diff_density_min -1.250
_refine_diff_density_rms 0.178
_refine_ls_abs_structure_details
;
 Refined as an inversion twin.
;
_refine_ls_abs_structure_Flack 0.17(3)
_refine_ls_extinction_method none
_refine_ls_goodness_of_fit_ref 1.095
_refine_ls_hydrogen_treatment mixed
_refine_ls_matrix_type full
_refine_ls_number_parameters 1549
_refine_ls_number_reflns 34396
_refine_ls_number_restraints 2
_refine_ls_restrained_S_all 1.095
_refine_ls_R_factor_all 0.1267
_refine_ls_R_factor_gt 0.0961
_refine_ls_shift/su_max 0.001
_refine_ls_shift/su_mean 0.000
_refine_ls_structure_factor_coef Fsqd
_refine_ls_weighting_details 'w=1/[\s^2^(Fo^2^)+(0.0560P)^2^+81.9819P] where P=(Fo^2^+2Fc^2^)/3'
_refine_ls_weighting_scheme calc
_refine_ls_wR_factor_gt 0.2249
_refine_ls_wR_factor_ref 0.2410
_reflns_Friedel_coverage 0.999
_reflns_Friedel_fraction_full 0.998
_reflns_Friedel_fraction_max 0.813
_reflns_number_gt 26230
_reflns_number_total 34396
_reflns_threshold_expression 'I > 2\s(I)'
_cod_data_source_file om500079j_si_001.cif
_cod_data_source_block shelxs
_cod_database_code 4083053
_shelxl_version_number 2013-3
_shelx_space_group_comment
;
The symmetry employed for this shelxl refinement is uniquely defined
by the following loop, which should always be used as a source of
symmetry information in preference to the above space-group names.
They are only intended as comments.
;
_olex2_refinement_description
;
1. Fixed Uiso
 At 1.2 times of:
  All C(H) groups, All C(H,H) groups
 At 1.5 times of:
  All C(H,H,H) groups
2. Uiso/Uaniso restraints and constraints
: with sigma of 0.05 and sigma for terminal atoms of 0.2
: with sigma of 0.1 and sigma for terminal atoms of 0.2
: with sigma of 0.05 and sigma for terminal atoms of 0.2
: with sigma of 0.05 and sigma for terminal atoms of 0.1
: with sigma of 0.05 and sigma for terminal atoms of 0.1
3.a Secondary CH2 refined with riding coordinates:
 C13(H13A,H13B), C20(H20A,H20B), C53(H53A,H53B), C60(H60A,H60B), C99(H99A,
 H99B), C118(H11S,H11T), C133(H13C,H13D), C140(H14A,H14B)
3.b Aromatic/amide H refined with riding coordinates:
 C2(H2), C3(H3), C4(H4), C5(H5), C6(H6), C8(H8), C9(H9), C10(H10), C11(H11),
 C12(H12), C15(H15), C16(H16), C17(H17), C22(H22), C23(H23), C24(H24), C25(H25),
  C26(H26), C28(H28), C29(H29), C30(H30), C31(H31), C32(H32), C42(H42),
 C43(H43), C44(H44), C45(H45), C46(H46), C48(H48), C49(H49), C50(H50), C51(H51),
  C52(H52), C55(H55), C56(H56), C57(H57), C62(H62), C63(H63), C64(H64),
 C65(H65), C66(H66), C68(H68), C69(H69), C70(H70), C71(H71), C72(H72), C82(H82),
  C83(H83), C84(H84), C85(H85), C86(H86), C88(H88), C89(H89), C90(H90),
 C91(H91), C92(H92), C94(H94), C95(H95), C96(H96), C101(H101), C102(H102),
 C103(H103), C104(H104), C105(H105), C107(H107), C108(H108), C109(H109),
 C110(H110), C111(H111), C122(H122), C123(H123), C124(H124), C125(H125),
 C126(H126), C128(H128), C129(H129), C130(H130), C131(H131), C132(H132),
 C135(H135), C136(H136), C137(H137), C142(H142), C143(H143), C144(H144),
 C145(H145), C146(H146), C148(H148), C149(H149), C150(H150), C151(H151),
 C152(H152)
3.c Idealised Me refined as rotating group:
 C33(H33A,H33B,H33C), C34(H34A,H34B,H34C), C35(H35A,H35B,H35C), C36(H36A,H36B,
 H36C), C37(H37A,H37B,H37C), C38(H38A,H38B,H38C), C73(H73A,H73B,H73C), C74(H74A,
 H74B,H74C), C75(H75A,H75B,H75C), C76(H76A,H76B,H76C), C77(H77A,H77B,H77C),
 C78(H78A,H78B,H78C), C112(H11A,H11B,H11C), C113(H11D,H11E,H11F), C114(H11G,
 H11H,H11I), C115(H11J,H11K,H11L), C116(H11M,H11N,H11O), C117(H11P,H11Q,H11R),
 C177(H17A,H17B,H17C), C178(H17D,H17E,H17F), C179(H17G,H17H,H17I), C180(H18A,
 H18B,H18C), C181(H18D,H18E,H18F), C182(H18G,H18H,H18I)
;

loop_
_space_group_symop_operation_xyz
'x, y, z'
'x+1/2, -y, z+1/2'

loop_
_atom_site_label
_atom_site_type_symbol
_atom_site_fract_x
_atom_site_fract_y
_atom_site_fract_z
_atom_site_U_iso_or_equiv
_atom_site_adp_type
_atom_site_occupancy
_atom_site_site_symmetry_order
_atom_site_calc_flag
_atom_site_refinement_flags_posn
_atom_site_refinement_flags_adp
C1 C 0.1705(11) 0.2498(6) 0.3729(3) 0.016(2) Uani 1 1 d . .
C2 C 0.2772(11) 0.2842(6) 0.3915(3) 0.018(2) Uani 1 1 d . .
H2 H 0.3006 0.3270 0.3826 0.022 Uiso 1 1 calc R .
C3 C 0.3496(12) 0.2576(6) 0.4224(3) 0.020(2) Uani 1 1 d . .
H3 H 0.4204 0.2829 0.4345 0.024 Uiso 1 1 calc R .
C4 C 0.3206(12) 0.1947(6) 0.4361(3) 0.021(2) Uani 1 1 d . .
H4 H 0.3707 0.1762 0.4572 0.025 Uiso 1 1 calc R .
C5 C 0.2155(13) 0.1598(6) 0.4177(3) 0.023(2) Uani 1 1 d . .
H5 H 0.1938 0.1167 0.4264 0.027 Uiso 1 1 calc R .
C6 C 0.1405(12) 0.1863(5) 0.3865(3) 0.017(2) Uani 1 1 d . .
H6 H 0.0692 0.1612 0.3746 0.021 Uiso 1 1 calc R .
C7 C 0.0334(12) 0.3661(6) 0.3549(3) 0.018(2) Uani 1 1 d . .
C8 C 0.0035(12) 0.3709(6) 0.3934(3) 0.021(2) Uani 1 1 d . .
H8 H 0.0197 0.3339 0.4096 0.025 Uiso 1 1 calc R .
C9 C -0.0498(14) 0.4290(7) 0.4089(4) 0.029(3) Uani 1 1 d . .
H9 H -0.0692 0.4310 0.4353 0.035 Uiso 1 1 calc R .
C10 C -0.0741(13) 0.4832(6) 0.3860(4) 0.031(3) Uani 1 1 d . .
H10 H -0.1128 0.5223 0.3962 0.037 Uiso 1 1 calc R .
C11 C -0.0422(14) 0.4805(6) 0.3482(4) 0.030(3) Uani 1 1 d . .
H11 H -0.0561 0.5184 0.3326 0.036 Uiso 1 1 calc R .
C12 C 0.0114(12) 0.4220(6) 0.3321(4) 0.022(2) Uani 1 1 d . .
H12 H 0.0323 0.4209 0.3058 0.026 Uiso 1 1 calc R .
C13 C -0.0873(10) 0.2489(6) 0.3316(3) 0.014(2) Uani 1 1 d . .
H13A H -0.1022 0.2272 0.3564 0.017 Uiso 1 1 calc R .
H13B H -0.1597 0.2825 0.3272 0.017 Uiso 1 1 calc R .
C14 C -0.0930(11) 0.1981(5) 0.2999(3) 0.017(2) Uani 1 1 d . .
C15 C -0.1952(11) 0.1503(5) 0.2971(4) 0.018(2) Uani 1 1 d . .
H15 H -0.2685 0.1505 0.3143 0.022 Uiso 1 1 calc R .
C16 C -0.1887(12) 0.1024(6) 0.2687(3) 0.019(2) Uani 1 1 d . .
H16 H -0.2580 0.0696 0.2668 0.023 Uiso 1 1 calc R .
C17 C -0.0840(11) 0.1016(6) 0.2435(4) 0.020(2) Uani 1 1 d . .
H17 H -0.0793 0.0674 0.2249 0.023 Uiso 1 1 calc R .
C18 C 0.0151(12) 0.1509(6) 0.2451(3) 0.017(2) Uani 1 1 d . .
C19 C 0.0144(11) 0.2005(6) 0.2738(3) 0.015(2) Uani 1 1 d . .
C20 C 0.1371(10) 0.1515(5) 0.2194(3) 0.016(2) Uani 1 1 d . .
H20A H 0.1149 0.1740 0.1949 0.019 Uiso 1 1 calc R .
H20B H 0.1687 0.1059 0.2141 0.019 Uiso 1 1 calc R .
C21 C 0.3444(11) 0.1319(5) 0.2770(3) 0.017(2) Uani 1 1 d . .
C22 C 0.3725(11) 0.1433(6) 0.3157(4) 0.019(2) Uani 1 1 d . .
H22 H 0.3458 0.1840 0.3269 0.022 Uiso 1 1 calc R .
C23 C 0.4393(12) 0.0957(7) 0.3380(4) 0.025(3) Uani 1 1 d . .
H23 H 0.4587 0.1045 0.3643 0.030 Uiso 1 1 calc R .
C24 C 0.4775(11) 0.0365(7) 0.3229(4) 0.026(3) Uani 1 1 d . .
H24 H 0.5245 0.0048 0.3384 0.032 Uiso 1 1 calc R .
C25 C 0.4471(13) 0.0228(6) 0.2844(4) 0.025(3) Uani 1 1 d . .
H25 H 0.4722 -0.0185 0.2736 0.030 Uiso 1 1 calc R .
C26 C 0.3793(12) 0.0706(6) 0.2620(4) 0.022(2) Uani 1 1 d . .
H26 H 0.3565 0.0611 0.2361 0.026 Uiso 1 1 calc R .
C27 C 0.3989(10) 0.2093(5) 0.2122(3) 0.016(2) Uani 1 1 d . .
C28 C 0.5349(11) 0.1928(6) 0.2196(3) 0.015(2) Uani 1 1 d . .
H28 H 0.5588 0.1711 0.2429 0.018 Uiso 1 1 calc R .
C29 C 0.6364(14) 0.2068(7) 0.1944(4) 0.031(3) Uani 1 1 d . .
H29 H 0.7285 0.1951 0.2003 0.038 Uiso 1 1 calc R .
C30 C 0.6023(13) 0.2380(7) 0.1605(4) 0.028(3) Uani 1 1 d . .
H30 H 0.6714 0.2472 0.1428 0.033 Uiso 1 1 calc R .
C31 C 0.4690(14) 0.2559(7) 0.1519(4) 0.030(3) Uani 1 1 d . .
H31 H 0.4464 0.2778 0.1286 0.036 Uiso 1 1 calc R .
C32 C 0.3685(12) 0.2418(6) 0.1776(3) 0.021(2) Uani 1 1 d . .
H32 H 0.2768 0.2544 0.1716 0.025 Uiso 1 1 calc R .
C33 C 0.0518(14) 0.4184(6) 0.2202(5) 0.027(3) Uani 1 1 d . .
H33A H 0.0601 0.4473 0.2426 0.041 Uiso 1 1 calc GR .
H33B H -0.0234 0.4338 0.2034 0.041 Uiso 1 1 calc GR .
H33C H 0.1372 0.4193 0.2064 0.041 Uiso 1 1 calc GR .
C34 C -0.1638(11) 0.3420(6) 0.2509(4) 0.022(2) Uani 1 1 d . .
H34A H -0.1660 0.3712 0.2732 0.033 Uiso 1 1 calc GR .
H34B H -0.2016 0.2987 0.2575 0.033 Uiso 1 1 calc GR .
H34C H -0.2184 0.3615 0.2299 0.033 Uiso 1 1 calc GR .
C35 C -0.0259(12) 0.2981(6) 0.1883(3) 0.020(2) Uani 1 1 d . .
H35A H 0.0556 0.2990 0.1728 0.030 Uiso 1 1 calc GR .
H35B H -0.0980 0.3249 0.1761 0.030 Uiso 1 1 calc GR .
H35C H -0.0578 0.2524 0.1908 0.030 Uiso 1 1 calc GR .
C36 C 0.3263(12) 0.4185(6) 0.3064(4) 0.026(3) Uani 1 1 d . .
H36A H 0.2610 0.4483 0.2934 0.039 Uiso 1 1 calc GR .
H36B H 0.4170 0.4390 0.3073 0.039 Uiso 1 1 calc GR .
H36C H 0.2971 0.4101 0.3325 0.039 Uiso 1 1 calc GR .
C37 C 0.4863(11) 0.3061(7) 0.3043(4) 0.024(3) Uani 1 1 d . .
H37A H 0.4654 0.2940 0.3306 0.036 Uiso 1 1 calc GR .
H37B H 0.5597 0.3391 0.3046 0.036 Uiso 1 1 calc GR .
H37C H 0.5157 0.2666 0.2905 0.036 Uiso 1 1 calc GR .
C38 C 0.4137(15) 0.3728(7) 0.2369(4) 0.032(3) Uani 1 1 d . .
H38A H 0.4349 0.3359 0.2199 0.048 Uiso 1 1 calc GR .
H38B H 0.4982 0.3963 0.2441 0.048 Uiso 1 1 calc GR .
H38C H 0.3506 0.4033 0.2236 0.048 Uiso 1 1 calc GR .
C41 C 0.2362(13) 0.5579(6) 0.6054(3) 0.021(2) Uani 1 1 d . .
C42 C 0.2675(13) 0.5373(7) 0.6431(3) 0.026(3) Uani 1 1 d . .
H42 H 0.3599 0.5299 0.6510 0.031 Uiso 1 1 calc R .
C43 C 0.1649(17) 0.5279(9) 0.6683(4) 0.039(4) Uani 1 1 d . .
H43 H 0.1866 0.5165 0.6941 0.046 Uiso 1 1 calc R .
C44 C 0.0266(14) 0.5351(8) 0.6560(5) 0.036(3) Uani 1 1 d . .
H44 H -0.0449 0.5254 0.6728 0.043 Uiso 1 1 calc R .
C45 C -0.0033(12) 0.5566(6) 0.6189(4) 0.025(3) Uani 1 1 d . .
H45 H -0.0958 0.5628 0.6107 0.030 Uiso 1 1 calc R .
C46 C 0.0996(14) 0.5691(6) 0.5941(4) 0.023(3) Uani 1 1 d . .
H46 H 0.0781 0.5854 0.5691 0.028 Uiso 1 1 calc R .
C47 C 0.2998(12) 0.6274(6) 0.5387(3) 0.018(2) Uani 1 1 d . .
C48 C 0.2578(13) 0.6895(6) 0.5532(4) 0.024(2) Uani 1 1 d . .
H48 H 0.2749 0.7004 0.5793 0.029 Uiso 1 1 calc R .
C49 C 0.1918(12) 0.7338(6) 0.5290(4) 0.025(3) Uani 1 1 d . .
H49 H 0.1653 0.7758 0.5385 0.030 Uiso 1 1 calc R .
C50 C 0.1639(12) 0.7179(6) 0.4912(4) 0.026(3) Uani 1 1 d . .
H50 H 0.1174 0.7484 0.4747 0.031 Uiso 1 1 calc R .
C51 C 0.2052(11) 0.6563(6) 0.4775(3) 0.019(2) Uani 1 1 d . .
H51 H 0.1873 0.6445 0.4515 0.022 Uiso 1 1 calc R .
C52 C 0.2721(11) 0.6126(6) 0.5018(3) 0.018(2) Uani 1 1 d . .
H52 H 0.2994 0.5708 0.4923 0.021 Uiso 1 1 calc R .
C53 C 0.5072(11) 0.6125(5) 0.5971(3) 0.017(2) Uani 1 1 d . .
H53A H 0.4779 0.6591 0.6001 0.020 Uiso 1 1 calc R .
H53B H 0.5284 0.5935 0.6227 0.020 Uiso 1 1 calc R .
C54 C 0.6262(11) 0.6075(6) 0.5720(3) 0.016(2) Uani 1 1 d . .
C55 C 0.7283(12) 0.6567(6) 0.5718(4) 0.021(2) Uani 1 1 d . .
H55 H 0.7254 0.6920 0.5897 0.025 Uiso 1 1 calc R .
C56 C 0.8317(12) 0.6546(6) 0.5462(4) 0.021(2) Uani 1 1 d . .
H56 H 0.9007 0.6876 0.5464 0.025 Uiso 1 1 calc R .
C57 C 0.8332(11) 0.6030(6) 0.5202(3) 0.018(2) Uani 1 1 d . .
H57 H 0.9034 0.6010 0.5021 0.022 Uiso 1 1 calc R .
C58 C 0.7318(11) 0.5537(5) 0.5202(3) 0.0135(19) Uiso 1 1 d . .
C59 C 0.6252(11) 0.5521(6) 0.5469(3) 0.014(2) Uani 1 1 d . .
C60 C 0.7330(12) 0.4985(6) 0.4909(3) 0.021(2) Uani 1 1 d . .
H60A H 0.8022 0.4646 0.4981 0.025 Uiso 1 1 calc R .
H60B H 0.7538 0.5161 0.4653 0.025 Uiso 1 1 calc R .
C61 C 0.4728(11) 0.4989(5) 0.4487(3) 0.015(2) Uani 1 1 d . .
C62 C 0.5051(12) 0.5617(6) 0.4353(3) 0.021(2) Uani 1 1 d . .
H62 H 0.5784 0.5858 0.4470 0.025 Uiso 1 1 calc R .
C63 C 0.4297(14) 0.5895(6) 0.4046(4) 0.027(3) Uani 1 1 d . .
H63 H 0.4528 0.6323 0.3955 0.033 Uiso 1 1 calc R .
C64 C 0.3223(14) 0.5553(6) 0.3874(4) 0.026(3) Uani 1 1 d . .
H64 H 0.2732 0.5741 0.3663 0.031 Uiso 1 1 calc R .
C65 C 0.2859(12) 0.4931(6) 0.4011(4) 0.024(2) Uani 1 1 d . .
H65 H 0.2110 0.4697 0.3897 0.028 Uiso 1 1 calc R .
C66 C 0.3602(12) 0.4663(6) 0.4314(3) 0.020(2) Uani 1 1 d . .
H66 H 0.3343 0.4243 0.4409 0.024 Uiso 1 1 calc R .
C67 C 0.6054(13) 0.3816(6) 0.4701(4) 0.021(2) Uani 1 1 d . .
C68 C 0.6358(13) 0.3745(6) 0.4317(4) 0.026(3) Uani 1 1 d . .
H68 H 0.6197 0.4105 0.4147 0.031 Uiso 1 1 calc R .
C69 C 0.6894(13) 0.3157(8) 0.4177(4) 0.033(3) Uani 1 1 d . .
H69 H 0.7136 0.3120 0.3917 0.040 Uiso 1 1 calc R .
C70 C 0.7068(13) 0.2629(7) 0.4424(5) 0.034(3) Uani 1 1 d . .
H70 H 0.7396 0.2221 0.4328 0.041 Uiso 1 1 calc R .
C71 C 0.6779(13) 0.2680(6) 0.4802(4) 0.029(3) Uani 1 1 d . .
H71 H 0.6915 0.2313 0.4968 0.035 Uiso 1 1 calc R .
C72 C 0.6284(11) 0.3273(5) 0.4939(4) 0.020(2) Uani 1 1 d . .
H72 H 0.6096 0.3311 0.5203 0.024 Uiso 1 1 calc R .
C73 C 0.5810(16) 0.3448(7) 0.6052(4) 0.032(3) Uani 1 1 d . .
H73A H 0.5792 0.3144 0.5833 0.048 Uiso 1 1 calc GR .
H73B H 0.4920 0.3441 0.6172 0.048 Uiso 1 1 calc GR .
H73C H 0.6521 0.3308 0.6237 0.048 Uiso 1 1 calc GR .
C74 C 0.6535(13) 0.4652(7) 0.6361(3) 0.026(3) Uani 1 1 d . .
H74A H 0.6987 0.5079 0.6327 0.038 Uiso 1 1 calc GR .
H74B H 0.7134 0.4359 0.6513 0.038 Uiso 1 1 calc GR .
H74C H 0.5677 0.4718 0.6493 0.038 Uiso 1 1 calc GR .
C75 C 0.7906(12) 0.4143(6) 0.5768(4) 0.024(3) Uani 1 1 d . .
H75A H 0.7935 0.3915 0.5521 0.036 Uiso 1 1 calc GR .
H75B H 0.8365 0.3872 0.5965 0.036 Uiso 1 1 calc GR .
H75C H 0.8371 0.4571 0.5751 0.036 Uiso 1 1 calc GR .
C76 C 0.2208(14) 0.3941(7) 0.5879(4) 0.030(3) Uani 1 1 d . .
H76A H 0.1744 0.4326 0.5985 0.045 Uiso 1 1 calc GR .
H76B H 0.2895 0.3778 0.6066 0.045 Uiso 1 1 calc GR .
H76C H 0.1538 0.3591 0.5823 0.045 Uiso 1 1 calc GR .
C77 C 0.1517(13) 0.4496(6) 0.5170(4) 0.024(2) Uani 1 1 d . .
H77A H 0.1759 0.4583 0.4905 0.035 Uiso 1 1 calc GR .
H77B H 0.1206 0.4907 0.5288 0.035 Uiso 1 1 calc GR .
H77C H 0.0783 0.4167 0.5174 0.035 Uiso 1 1 calc GR .
C78 C 0.3139(14) 0.3350(6) 0.5219(4) 0.030(3) Uani 1 1 d . .
H78A H 0.3566 0.3038 0.5400 0.045 Uiso 1 1 calc GR .
H78B H 0.3687 0.3377 0.4989 0.045 Uiso 1 1 calc GR .
H78C H 0.2216 0.3197 0.5148 0.045 Uiso 1 1 calc GR .
C81 C 0.9488(13) 1.0435(6) 0.6083(3) 0.021(2) Uani 1 1 d . .
C82 C 1.0788(14) 1.0575(7) 0.5971(4) 0.028(3) Uani 1 1 d . .
H82 H 1.0944 1.0772 0.5730 0.034 Uiso 1 1 calc R .
C83 C 1.1903(12) 1.0414(6) 0.6228(4) 0.023(2) Uani 1 1 d . .
H83 H 1.2811 1.0513 0.6158 0.027 Uiso 1 1 calc R .
C84 C 1.1677(14) 1.0114(7) 0.6580(4) 0.027(3) Uani 1 1 d . .
H84 H 1.2428 0.9996 0.6744 0.032 Uiso 1 1 calc R .
C85 C 1.0339(15) 0.9988(7) 0.6690(4) 0.029(3) Uani 1 1 d . .
H85 H 1.0169 0.9799 0.6932 0.034 Uiso 1 1 calc R .
C86 C 0.9267(13) 1.0143(7) 0.6439(4) 0.030(3) Uani 1 1 d . .
H86 H 0.8358 1.0049 0.6510 0.036 Uiso 1 1 calc R .
C87 C 0.8766(12) 1.1205(6) 0.5433(3) 0.019(2) Uani 1 1 d . .
C88 C 0.9236(12) 1.1807(6) 0.5592(4) 0.021(2) Uani 1 1 d . .
H88 H 0.9159 1.1888 0.5857 0.025 Uiso 1 1 calc R .
C89 C 0.9804(12) 1.2276(6) 0.5364(4) 0.025(3) Uani 1 1 d . .
H89 H 1.0067 1.2690 0.5470 0.030 Uiso 1 1 calc R .
C90 C 1.0003(13) 1.2155(7) 0.4978(4) 0.027(3) Uani 1 1 d . .
H90 H 1.0447 1.2474 0.4826 0.032 Uiso 1 1 calc R .
C91 C 0.9543(12) 1.1559(6) 0.4816(4) 0.023(2) Uani 1 1 d . .
H91 H 0.9649 1.1474 0.4552 0.027 Uiso 1 1 calc R .
C92 C 0.8922(11) 1.1087(6) 0.5049(3) 0.016(2) Uani 1 1 d . .
H92 H 0.8607 1.0681 0.4941 0.020 Uiso 1 1 calc R .
C93 C 0.5551(12) 1.0998(5) 0.5755(3) 0.016(2) Uani 1 1 d . .
C94 C 0.4561(12) 1.1500(6) 0.5777(4) 0.021(2) Uani 1 1 d . .
H94 H 0.4649 1.1834 0.5966 0.025 Uiso 1 1 calc R .
C95 C 0.3471(13) 1.1505(6) 0.5522(4) 0.022(2) Uani 1 1 d . .
H95 H 0.2800 1.1843 0.5537 0.027 Uiso 1 1 calc R .
C96 C 0.3341(11) 1.1017(6) 0.5242(3) 0.019(2) Uani 1 1 d . .
H96 H 0.2578 1.1017 0.5068 0.023 Uiso 1 1 calc R .
C97 C 0.4354(11) 1.0520(5) 0.5218(3) 0.015(2) Uani 1 1 d . .
C98 C 0.5490(11) 1.0491(5) 0.5478(3) 0.0120(19) Uiso 1 1 d . U
C99 C 0.4269(12) 1.0019(6) 0.4901(4) 0.022(2) Uani 1 1 d . .
H99A H 0.4041 1.0236 0.4653 0.026 Uiso 1 1 calc R .
H99B H 0.3565 0.9682 0.4952 0.026 Uiso 1 1 calc R .
C100 C 0.6796(11) 1.0017(5) 0.4480(3) 0.015(2) Uani 1 1 d . .
C101 C 0.7819(12) 0.9671(5) 0.4298(3) 0.018(2) Uani 1 1 d . .
H101 H 0.8058 0.9239 0.4383 0.022 Uiso 1 1 calc R .
C102 C 0.8499(12) 0.9949(6) 0.3992(4) 0.022(2) Uani 1 1 d . .
H102 H 0.9208 0.9711 0.3874 0.026 Uiso 1 1 calc R .
C103 C 0.8134(13) 1.0578(6) 0.3862(4) 0.024(2) Uani 1 1 d . .
H103 H 0.8586 1.0766 0.3651 0.029 Uiso 1 1 calc R .
C104 C 0.7126(13) 1.0925(6) 0.4036(4) 0.025(3) Uani 1 1 d . .
H104 H 0.6881 1.1354 0.3947 0.029 Uiso 1 1 calc R .
C105 C 0.6454(12) 1.0645(6) 0.4347(4) 0.020(2) Uani 1 1 d . .
H105 H 0.5758 1.0889 0.4468 0.025 Uiso 1 1 calc R .
C106 C 0.5461(11) 0.8840(6) 0.4660(3) 0.018(2) Uani 1 1 d . .
C107 C 0.5069(13) 0.8821(6) 0.4277(3) 0.022(2) Uani 1 1 d . .
H107 H 0.5169 0.9201 0.4121 0.027 Uiso 1 1 calc R .
C108 C 0.4523(13) 0.8233(7) 0.4122(4) 0.029(3) Uani 1 1 d . .
H108 H 0.4250 0.8219 0.3859 0.034 Uiso 1 1 calc R .
C109 C 0.4377(14) 0.7678(7) 0.4345(4) 0.032(3) Uani 1 1 d . .
H109 H 0.4011 0.7281 0.4238 0.039 Uiso 1 1 calc R .
C110 C 0.4773(12) 0.7706(6) 0.4726(4) 0.027(3) Uani 1 1 d . .
H110 H 0.4688 0.7324 0.4881 0.032 Uiso 1 1 calc R .
C111 C 0.5287(12) 0.8279(6) 0.4884(4) 0.020(2) Uani 1 1 d . .
H111 H 0.5527 0.8292 0.5149 0.025 Uiso 1 1 calc R .
C112 C 0.9570(13) 0.8817(7) 0.5840(4) 0.027(3) Uani 1 1 d . .
H11A H 1.0289 0.8509 0.5767 0.040 Uiso 1 1 calc GR .
H11B H 0.8932 0.8591 0.6006 0.040 Uiso 1 1 calc GR .
H11C H 0.9981 0.9194 0.5977 0.040 Uiso 1 1 calc GR .
C113 C 1.0101(14) 0.9447(7) 0.5156(4) 0.028(3) Uani 1 1 d . .
H11D H 0.9815 0.9555 0.4893 0.042 Uiso 1 1 calc GR .
H11E H 1.0834 0.9117 0.5154 0.042 Uiso 1 1 calc GR .
H11F H 1.0434 0.9848 0.5286 0.042 Uiso 1 1 calc GR .
C114 C 0.8494(13) 0.8321(6) 0.5153(4) 0.024(3) Uani 1 1 d . .
H11G H 0.7808 0.8044 0.5274 0.036 Uiso 1 1 calc GR .
H11H H 0.9378 0.8093 0.5162 0.036 Uiso 1 1 calc GR .
H11I H 0.8214 0.8404 0.4886 0.036 Uiso 1 1 calc GR .
C115 C 0.5982(17) 0.8357(8) 0.6004(4) 0.032(3) Uani 1 1 d . .
H11J H 0.6221 0.8095 0.5780 0.048 Uiso 1 1 calc GR .
H11K H 0.5182 0.8161 0.6123 0.048 Uiso 1 1 calc GR .
H11L H 0.6754 0.8359 0.6189 0.048 Uiso 1 1 calc GR .
C116 C 0.5340(15) 0.9548(7) 0.6335(4) 0.030(3) Uani 1 1 d . .
H11M H 0.4688 0.9275 0.6472 0.045 Uiso 1 1 calc GR .
H11N H 0.4980 0.9999 0.6308 0.045 Uiso 1 1 calc GR .
H11O H 0.6214 0.9559 0.6479 0.045 Uiso 1 1 calc GR .
C117 C 0.3783(12) 0.9081(6) 0.5724(3) 0.020(2) Uiso 1 1 d . U
H11P H 0.3702 0.8766 0.5511 0.030 Uiso 1 1 calc GR .
H11Q H 0.3388 0.9507 0.5645 0.030 Uiso 1 1 calc GR .
H11R H 0.3294 0.8909 0.5943 0.030 Uiso 1 1 calc GR .
C118 C 0.6826(11) 1.1023(6) 0.6007(4) 0.021(2) Uani 1 1 d . .
H11S H 0.6673 1.0818 0.6259 0.025 Uiso 1 1 calc R .
H11T H 0.7145 1.1484 0.6046 0.025 Uiso 1 1 calc R .
C121 C 0.5952(13) 0.1282(6) 0.8498(4) 0.020(2) Uani 1 1 d . .
C122 C 0.6346(12) 0.1226(6) 0.8883(4) 0.023(2) Uani 1 1 d . .
H122 H 0.6255 0.1594 0.9049 0.027 Uiso 1 1 calc R .
C123 C 0.6872(13) 0.0631(7) 0.9025(4) 0.034(3) Uani 1 1 d . .
H123 H 0.7123 0.0593 0.9288 0.041 Uiso 1 1 calc R .
C124 C 0.7033(15) 0.0097(7) 0.8784(5) 0.040(4) Uani 1 1 d . .
H124 H 0.7445 -0.0299 0.8878 0.048 Uiso 1 1 calc R .
C125 C 0.6599(16) 0.0137(7) 0.8412(5) 0.035(3) Uani 1 1 d . .
H125 H 0.6665 -0.0238 0.8250 0.043 Uiso 1 1 calc R .
C126 C 0.6061(13) 0.0726(6) 0.8269(4) 0.023(2) Uani 1 1 d . .
H126 H 0.5763 0.0749 0.8008 0.028 Uiso 1 1 calc R .
C127 C 0.4637(11) 0.2459(5) 0.8701(3) 0.014(2) Uani 1 1 d . .
C128 C 0.3595(12) 0.2126(6) 0.8882(3) 0.020(2) Uani 1 1 d . .
H128 H 0.3339 0.1698 0.8795 0.025 Uiso 1 1 calc R .
C129 C 0.2916(12) 0.2397(6) 0.9186(4) 0.022(2) Uani 1 1 d . .
H129 H 0.2209 0.2155 0.9303 0.027 Uiso 1 1 calc R .
C130 C 0.3256(12) 0.3006(6) 0.9317(4) 0.023(2) Uani 1 1 d . .
H130 H 0.2798 0.3190 0.9527 0.028 Uiso 1 1 calc R .
C131 C 0.4284(13) 0.3364(6) 0.9142(4) 0.025(3) Uani 1 1 d . .
H131 H 0.4511 0.3795 0.9231 0.030 Uiso 1 1 calc R .
C132 C 0.4976(13) 0.3097(6) 0.8838(3) 0.024(3) Uani 1 1 d . .
H132 H 0.5679 0.3343 0.8722 0.028 Uiso 1 1 calc R .
C133 C 0.7141(11) 0.2460(6) 0.8293(3) 0.019(2) Uani 1 1 d . .
H13C H 0.7369 0.2646 0.8549 0.023 Uiso 1 1 calc R .
H13D H 0.7836 0.2124 0.8232 0.023 Uiso 1 1 calc R .
C134 C 0.7118(10) 0.3003(5) 0.7995(3) 0.0134(19) Uani 1 1 d . .
C135 C 0.8147(13) 0.3481(5) 0.7987(4) 0.021(2) Uani 1 1 d . .
H135 H 0.8904 0.3461 0.8162 0.026 Uiso 1 1 calc R .
C136 C 0.8050(13) 0.3991(6) 0.7714(4) 0.022(2) Uani 1 1 d . .
H136 H 0.8739 0.4322 0.7707 0.026 Uiso 1 1 calc R .
C137 C 0.6954(12) 0.4014(6) 0.7456(3) 0.021(2) Uani 1 1 d . .
H137 H 0.6892 0.4360 0.7273 0.025 Uiso 1 1 calc R .
C138 C 0.5926(11) 0.3524(6) 0.7463(3) 0.017(2) Uani 1 1 d . .
C139 C 0.6005(11) 0.2993(5) 0.7722(3) 0.0118(18) Uiso 1 1 d . U
C140 C 0.4689(11) 0.3553(6) 0.7201(3) 0.020(2) Uani 1 1 d . .
H14A H 0.4869 0.3348 0.6950 0.024 Uiso 1 1 calc R .
H14B H 0.4376 0.4014 0.7160 0.024 Uiso 1 1 calc R .
C141 C 0.2722(11) 0.3700(5) 0.7780(3) 0.015(2) Uiso 1 1 d . .
C142 C 0.2539(11) 0.3560(6) 0.8157(4) 0.021(2) Uani 1 1 d . .
H142 H 0.2843 0.3146 0.8257 0.025 Uiso 1 1 calc R .
C143 C 0.1916(12) 0.4010(6) 0.8401(4) 0.022(2) Uani 1 1 d . .
H143 H 0.1807 0.3901 0.8662 0.027 Uiso 1 1 calc R .
C144 C 0.1454(12) 0.4618(6) 0.8261(4) 0.025(3) Uani 1 1 d . .
H144 H 0.0984 0.4915 0.8421 0.030 Uiso 1 1 calc R .
C145 C 0.1685(12) 0.4783(6) 0.7888(4) 0.028(3) Uani 1 1 d . .
H145 H 0.1429 0.5208 0.7793 0.034 Uiso 1 1 calc R .
C146 C 0.2295(13) 0.4329(6) 0.7648(4) 0.026(3) Uani 1 1 d . .
H146 H 0.2426 0.4444 0.7388 0.031 Uiso 1 1 calc R .
C147 C 0.2050(12) 0.2996(6) 0.7104(4) 0.023(2) Uani 1 1 d . .
C148 C 0.2294(13) 0.2706(7) 0.6751(4) 0.028(3) Uani 1 1 d . .
H148 H 0.3199 0.2590 0.6687 0.034 Uiso 1 1 calc R .
C149 C 0.1195(15) 0.2584(7) 0.6488(4) 0.033(3) Uani 1 1 d . .
H149 H 0.1363 0.2375 0.6251 0.039 Uiso 1 1 calc R .
C150 C -0.0101(16) 0.2765(8) 0.6573(5) 0.036(4) Uani 1 1 d . .
H150 H -0.0822 0.2701 0.6389 0.043 Uiso 1 1 calc R .
C151 C -0.0377(13) 0.3035(7) 0.6918(4) 0.032(3) Uani 1 1 d . .
H151 H -0.1285 0.3161 0.6972 0.039 Uiso 1 1 calc R .
C152 C 0.0631(13) 0.3125(6) 0.7180(4) 0.022(3) Uani 1 1 d . .
H152 H 0.0404 0.3280 0.7426 0.027 Uiso 1 1 calc R .
C177 C 0.5447(14) 0.0870(7) 0.7129(4) 0.028(3) Uani 1 1 d . .
H17A H 0.4649 0.0895 0.6954 0.042 Uiso 1 1 calc GR .
H17B H 0.5242 0.0579 0.7344 0.042 Uiso 1 1 calc GR .
H17C H 0.6228 0.0694 0.6993 0.042 Uiso 1 1 calc GR .
C178 C 0.7669(14) 0.1585(7) 0.7458(4) 0.031(3) Uani 1 1 d . .
H17D H 0.8137 0.2012 0.7484 0.047 Uiso 1 1 calc GR .
H17E H 0.8112 0.1319 0.7263 0.047 Uiso 1 1 calc GR .
H17F H 0.7718 0.1350 0.7703 0.047 Uiso 1 1 calc GR .
C179 C 0.6220(12) 0.2116(6) 0.6854(3) 0.022(2) Uani 1 1 d . .
H17G H 0.5397 0.2097 0.6688 0.033 Uiso 1 1 calc GR .
H17H H 0.6967 0.1882 0.6732 0.033 Uiso 1 1 calc GR .
H17I H 0.6479 0.2580 0.6896 0.033 Uiso 1 1 calc GR .
C180 C 0.1313(11) 0.1951(6) 0.8016(4) 0.021(2) Uani 1 1 d . .
H18A H 0.1589 0.2034 0.8282 0.032 Uiso 1 1 calc GR .
H18B H 0.0566 0.1628 0.8006 0.032 Uiso 1 1 calc GR .
H18C H 0.1004 0.2365 0.7896 0.032 Uiso 1 1 calc GR .
C181 C 0.2895(13) 0.0810(6) 0.7995(4) 0.028(3) Uani 1 1 d . .
H18D H 0.3478 0.0514 0.7849 0.042 Uiso 1 1 calc GR .
H18E H 0.1978 0.0619 0.8009 0.042 Uiso 1 1 calc GR .
H18F H 0.3287 0.0866 0.8254 0.042 Uiso 1 1 calc GR .
C182 C 0.1857(14) 0.1355(7) 0.7317(4) 0.031(3) Uani 1 1 d . .
H18G H 0.1444 0.1741 0.7189 0.047 Uiso 1 1 calc GR .
H18H H 0.1138 0.1040 0.7382 0.047 Uiso 1 1 calc GR .
H18I H 0.2495 0.1141 0.7145 0.047 Uiso 1 1 calc GR .
Co1 Co 0.15367(13) 0.27541(7) 0.27471(4) 0.0136(3) Uani 1 1 d . .
Co2 Co 0.48643(13) 0.48155(7) 0.54769(4) 0.0136(3) Uani 1 1 d . .
Co3 Co 0.68561(13) 0.97622(7) 0.54658(4) 0.0139(3) Uani 1 1 d . .
Co4 Co 0.45937(14) 0.22627(7) 0.77178(4) 0.0144(3) Uani 1 1 d . .
P1 P 0.0816(3) 0.28849(15) 0.33197(9) 0.0151(6) Uani 1 1 d . .
P2 P 0.2649(3) 0.19744(14) 0.24744(8) 0.0151(5) Uani 1 1 d . .
P3 P 0.3333(3) 0.34069(15) 0.28039(9) 0.0171(6) Uani 1 1 d . .
P4 P 0.0164(3) 0.33177(15) 0.23599(9) 0.0173(6) Uani 1 1 d . .
P5 P 0.3765(3) 0.56375(14) 0.57119(9) 0.0157(5) Uani 1 1 d . .
P6 P 0.5594(3) 0.46296(15) 0.49092(9) 0.0137(5) Uani 1 1 d . .
P7 P 0.6171(3) 0.42731(15) 0.58902(9) 0.0174(6) Uani 1 1 d . .
P8 P 0.3040(3) 0.41763(15) 0.54418(9) 0.0189(6) Uani 1 1 d . .
P9 P 0.8041(3) 1.05425(15) 0.57331(8) 0.0156(5) Uani 1 1 d . .
P10 P 0.5987(3) 0.96373(15) 0.48930(9) 0.0153(6) Uani 1 1 d . .
P11 P 0.8647(3) 0.91123(15) 0.54095(9) 0.0176(6) Uani 1 1 d . .
P12 P 0.5596(3) 0.91939(14) 0.58595(8) 0.0152(5) Uani 1 1 d . .
P13 P 0.5436(3) 0.20853(14) 0.82878(8) 0.0125(5) Uani 1 1 d . .
P14 P 0.3442(3) 0.30705(15) 0.74658(9) 0.0174(6) Uani 1 1 d . .
P15 P 0.5872(3) 0.17232(15) 0.73151(9) 0.0185(6) Uani 1 1 d . .
P16 P 0.2785(3) 0.16198(15) 0.77559(9) 0.0188(6) Uani 1 1 d . .

loop_
_atom_site_aniso_label
_atom_site_aniso_U_11
_atom_site_aniso_U_22
_atom_site_aniso_U_33
_atom_site_aniso_U_23
_atom_site_aniso_U_13
_atom_site_aniso_U_12
C1 0.010(5) 0.023(6) 0.015(5) -0.003(4) 0.005(4) 0.000(4)
C2 0.012(5) 0.022(6) 0.021(5) 0.001(4) 0.002(4) 0.006(4)
C3 0.016(5) 0.023(6) 0.020(5) 0.003(4) -0.004(4) -0.005(4)
C4 0.016(5) 0.029(6) 0.019(5) 0.002(4) 0.003(4) -0.001(5)
C5 0.030(6) 0.019(6) 0.020(6) -0.002(4) 0.009(5) -0.001(5)
C6 0.024(6) 0.008(5) 0.020(5) 0.001(4) 0.007(4) -0.001(4)
C7 0.015(5) 0.019(6) 0.021(5) -0.007(4) 0.002(4) 0.002(4)
C8 0.018(5) 0.021(6) 0.024(6) -0.004(4) 0.007(4) 0.002(4)
C9 0.026(7) 0.032(7) 0.029(7) -0.010(5) 0.001(5) 0.005(5)
C10 0.021(6) 0.017(6) 0.055(9) -0.014(5) -0.008(6) 0.014(5)
C11 0.025(6) 0.014(6) 0.050(9) -0.005(5) -0.007(6) 0.011(5)
C12 0.017(6) 0.019(6) 0.028(6) -0.002(4) -0.004(4) 0.003(4)
C13 0.006(4) 0.021(5) 0.016(5) -0.001(4) 0.006(3) 0.004(4)
C14 0.009(4) 0.016(5) 0.026(5) 0.002(4) -0.003(4) -0.003(4)
C15 0.011(5) 0.011(5) 0.032(6) 0.003(4) 0.002(4) -0.003(4)
C16 0.018(6) 0.016(5) 0.025(6) 0.002(4) -0.001(4) -0.003(4)
C17 0.012(5) 0.016(5) 0.031(6) -0.009(4) -0.004(4) 0.000(4)
C18 0.015(5) 0.016(5) 0.019(5) 0.000(4) 0.000(4) 0.002(4)
C19 0.008(5) 0.022(6) 0.016(5) 0.005(4) -0.002(4) -0.006(4)
C20 0.009(5) 0.016(5) 0.023(5) -0.002(4) -0.002(4) 0.003(4)
C21 0.014(5) 0.010(5) 0.026(6) 0.002(4) 0.006(4) 0.003(4)
C22 0.014(5) 0.013(5) 0.029(6) -0.003(4) -0.001(4) 0.000(4)
C23 0.011(5) 0.029(7) 0.034(7) 0.003(5) -0.001(5) -0.006(5)
C24 0.007(5) 0.031(7) 0.041(7) 0.007(5) 0.006(5) -0.003(5)
C25 0.027(6) 0.017(6) 0.032(7) -0.006(5) 0.007(5) 0.003(5)
C26 0.017(5) 0.022(6) 0.026(6) -0.003(4) -0.001(4) 0.004(4)
C27 0.006(4) 0.017(5) 0.024(5) -0.007(4) -0.007(4) 0.003(4)
C28 0.003(4) 0.020(6) 0.023(5) 0.005(4) 0.000(4) 0.002(4)
C29 0.027(7) 0.033(7) 0.033(7) 0.004(5) -0.007(5) 0.001(6)
C30 0.016(6) 0.040(8) 0.028(7) 0.001(5) 0.010(5) 0.001(5)
C31 0.033(7) 0.039(8) 0.019(6) -0.001(5) 0.001(5) -0.006(6)
C32 0.017(5) 0.021(6) 0.025(6) -0.003(4) -0.003(4) 0.004(4)
C33 0.020(6) 0.013(6) 0.048(8) 0.011(5) -0.005(5) -0.004(5)
C34 0.011(5) 0.022(6) 0.034(7) -0.006(5) 0.006(4) -0.001(4)
C35 0.015(5) 0.019(6) 0.025(6) -0.001(4) -0.003(4) 0.000(4)
C36 0.013(5) 0.026(6) 0.039(7) -0.008(5) 0.000(5) -0.011(5)
C37 0.004(5) 0.028(7) 0.040(7) -0.007(5) 0.000(4) -0.005(4)
C38 0.035(7) 0.026(7) 0.036(7) -0.003(5) 0.005(6) -0.015(6)
C41 0.027(6) 0.019(6) 0.017(5) -0.005(4) 0.000(4) 0.000(5)
C42 0.025(6) 0.040(7) 0.013(5) -0.001(4) 0.006(4) 0.005(5)
C43 0.039(8) 0.061(11) 0.016(6) 0.011(6) 0.007(5) -0.005(7)
C44 0.024(7) 0.039(8) 0.046(9) -0.010(6) 0.011(6) -0.001(6)
C45 0.011(5) 0.023(6) 0.042(7) -0.001(5) 0.008(5) -0.004(4)
C46 0.024(6) 0.022(6) 0.025(6) 0.006(4) 0.007(5) 0.000(5)
C47 0.018(5) 0.019(6) 0.018(5) -0.001(4) -0.004(4) -0.005(4)
C48 0.024(6) 0.021(6) 0.027(6) -0.001(4) -0.002(5) -0.002(5)
C49 0.019(6) 0.019(6) 0.038(7) -0.003(5) 0.004(5) 0.009(5)
C50 0.017(6) 0.021(6) 0.040(7) 0.006(5) 0.000(5) 0.005(5)
C51 0.016(5) 0.017(5) 0.022(5) 0.004(4) -0.002(4) -0.002(4)
C52 0.012(5) 0.020(6) 0.021(5) -0.003(4) -0.007(4) 0.004(4)
C53 0.010(5) 0.016(5) 0.025(6) -0.009(4) -0.001(4) -0.006(4)
C54 0.011(5) 0.020(6) 0.018(5) -0.004(4) -0.002(4) 0.008(4)
C55 0.017(5) 0.013(5) 0.033(6) 0.000(4) -0.007(4) 0.004(4)
C56 0.013(5) 0.014(5) 0.036(7) 0.003(4) -0.007(4) -0.007(4)
C57 0.012(5) 0.018(5) 0.026(6) 0.007(4) -0.005(4) -0.003(4)
C59 0.008(5) 0.020(5) 0.015(5) -0.007(4) -0.001(4) 0.002(4)
C60 0.014(5) 0.024(6) 0.024(6) -0.003(4) -0.002(4) 0.000(4)
C61 0.012(5) 0.014(5) 0.021(5) 0.000(4) 0.004(4) 0.004(4)
C62 0.019(6) 0.019(6) 0.025(6) -0.001(4) 0.004(4) -0.004(4)
C63 0.035(7) 0.010(5) 0.036(7) 0.003(5) 0.002(5) 0.002(5)
C64 0.030(7) 0.027(7) 0.021(6) 0.005(5) 0.000(5) 0.007(5)
C65 0.014(5) 0.029(7) 0.029(6) -0.008(5) 0.006(4) 0.003(5)
C66 0.017(5) 0.017(6) 0.025(6) 0.000(4) 0.005(4) 0.001(4)
C67 0.024(6) 0.016(5) 0.024(6) -0.006(4) -0.004(5) -0.001(5)
C68 0.021(6) 0.024(6) 0.032(7) -0.005(5) 0.000(5) 0.003(5)
C69 0.015(6) 0.046(9) 0.038(8) -0.023(6) 0.007(5) -0.001(6)
C70 0.020(6) 0.022(6) 0.059(10) -0.020(6) -0.019(6) 0.010(5)
C71 0.020(6) 0.017(6) 0.050(8) -0.004(5) -0.012(5) 0.004(5)
C72 0.006(5) 0.008(5) 0.045(7) -0.002(4) -0.005(4) 0.000(4)
C73 0.037(8) 0.025(7) 0.034(7) 0.006(5) -0.008(6) 0.016(6)
C74 0.020(6) 0.035(7) 0.021(6) -0.001(5) -0.002(4) 0.004(5)
C75 0.019(6) 0.018(6) 0.035(7) 0.003(5) -0.001(5) 0.009(4)
C76 0.024(6) 0.041(8) 0.026(6) 0.009(5) -0.005(5) -0.003(5)
C77 0.021(6) 0.027(6) 0.023(6) -0.002(5) -0.002(4) -0.003(5)
C78 0.024(6) 0.021(6) 0.046(8) -0.006(5) 0.008(6) -0.003(5)
C81 0.028(6) 0.015(5) 0.020(5) -0.006(4) -0.003(4) 0.003(4)
C82 0.019(6) 0.033(7) 0.032(7) -0.009(5) -0.008(5) -0.001(5)
C83 0.014(5) 0.020(6) 0.034(7) -0.008(5) 0.010(4) -0.004(4)
C84 0.021(6) 0.033(7) 0.025(6) -0.002(5) -0.007(5) 0.000(5)
C85 0.033(7) 0.039(8) 0.015(6) 0.007(5) 0.000(5) -0.011(6)
C86 0.017(6) 0.042(8) 0.031(7) 0.003(6) 0.007(5) -0.001(5)
C87 0.013(5) 0.023(6) 0.021(5) 0.001(4) -0.001(4) 0.000(4)
C88 0.016(5) 0.023(6) 0.023(6) 0.001(4) 0.001(4) -0.001(4)
C89 0.019(6) 0.018(6) 0.037(7) -0.003(5) -0.010(5) -0.011(5)
C90 0.019(6) 0.025(7) 0.035(7) 0.004(5) 0.002(5) 0.000(5)
C91 0.018(6) 0.024(6) 0.026(6) -0.004(5) -0.001(4) 0.001(5)
C92 0.011(5) 0.018(5) 0.020(5) -0.001(4) -0.001(4) 0.001(4)
C93 0.016(5) 0.010(5) 0.022(5) 0.001(4) -0.004(4) -0.008(4)
C94 0.015(5) 0.014(5) 0.035(7) -0.006(4) 0.009(5) 0.001(4)
C95 0.021(6) 0.019(6) 0.027(6) 0.004(4) 0.007(5) -0.005(5)
C96 0.009(5) 0.028(6) 0.021(5) 0.007(4) -0.003(4) 0.006(4)
C97 0.009(5) 0.015(5) 0.021(5) 0.003(4) 0.002(4) 0.003(4)
C99 0.013(5) 0.028(7) 0.024(6) 0.000(5) 0.000(4) -0.009(5)
C100 0.019(5) 0.007(4) 0.018(5) -0.001(3) -0.006(4) 0.000(4)
C101 0.017(5) 0.011(5) 0.027(6) -0.001(4) -0.002(4) 0.002(4)
C102 0.013(5) 0.023(6) 0.029(6) -0.001(5) 0.003(4) -0.002(4)
C103 0.024(6) 0.025(6) 0.022(6) 0.006(4) -0.001(5) -0.001(5)
C104 0.030(7) 0.015(5) 0.029(6) 0.006(4) -0.008(5) -0.007(5)
C105 0.019(6) 0.014(5) 0.028(6) 0.000(4) -0.001(4) 0.002(4)
C106 0.007(5) 0.015(5) 0.030(6) 0.000(4) -0.001(4) 0.001(4)
C107 0.024(6) 0.020(6) 0.024(6) -0.004(4) -0.007(4) 0.001(5)
C108 0.026(6) 0.028(7) 0.032(7) -0.020(5) -0.008(5) 0.003(5)
C109 0.026(7) 0.028(7) 0.044(8) -0.020(6) 0.011(6) -0.006(5)
C110 0.013(5) 0.020(6) 0.047(8) -0.004(5) 0.009(5) -0.010(4)
C111 0.013(5) 0.019(6) 0.030(6) -0.005(4) 0.002(4) -0.007(4)
C112 0.022(6) 0.037(7) 0.021(6) 0.008(5) 0.002(5) 0.005(5)
C113 0.036(7) 0.026(7) 0.022(6) -0.006(5) 0.010(5) 0.002(5)
C114 0.017(6) 0.013(5) 0.042(7) -0.009(5) -0.001(5) 0.005(4)
C115 0.037(8) 0.036(8) 0.024(7) 0.013(5) 0.011(6) 0.007(6)
C116 0.033(7) 0.036(8) 0.022(6) -0.002(5) 0.000(5) 0.012(6)
C118 0.008(5) 0.022(6) 0.033(7) -0.007(5) 0.000(4) -0.004(4)
C121 0.025(6) 0.009(5) 0.025(6) 0.005(4) 0.000(5) -0.001(4)
C122 0.014(5) 0.021(6) 0.032(6) 0.002(5) -0.005(4) -0.004(4)
C123 0.013(6) 0.042(8) 0.046(8) 0.023(7) -0.004(5) 0.005(5)
C124 0.030(7) 0.025(7) 0.067(11) 0.024(7) 0.026(7) 0.015(6)
C125 0.041(8) 0.018(6) 0.048(9) 0.004(6) 0.021(7) 0.007(6)
C126 0.028(6) 0.016(6) 0.026(6) -0.001(4) 0.005(5) 0.001(5)
C127 0.011(5) 0.018(5) 0.012(5) 0.005(4) 0.003(4) -0.002(4)
C128 0.021(6) 0.021(6) 0.020(5) 0.000(4) -0.001(4) -0.001(5)
C129 0.015(5) 0.023(6) 0.029(6) 0.006(5) 0.005(4) 0.002(5)
C130 0.019(6) 0.021(6) 0.030(6) -0.003(5) -0.001(5) 0.008(5)
C131 0.032(7) 0.019(6) 0.024(6) -0.007(4) -0.010(5) 0.007(5)
C132 0.028(6) 0.021(6) 0.021(6) 0.004(4) -0.015(5) -0.002(5)
C133 0.011(5) 0.030(6) 0.017(5) 0.004(4) -0.003(4) 0.000(4)
C134 0.006(4) 0.022(5) 0.012(5) 0.003(4) -0.003(3) 0.000(4)
C135 0.025(6) 0.008(5) 0.031(6) 0.000(4) -0.002(5) -0.007(4)
C136 0.023(6) 0.017(6) 0.025(6) 0.001(4) -0.003(5) -0.001(5)
C137 0.026(6) 0.012(5) 0.024(6) 0.003(4) 0.007(5) -0.007(4)
C138 0.013(5) 0.017(5) 0.021(5) 0.002(4) 0.001(4) -0.002(4)
C140 0.015(5) 0.021(6) 0.022(6) 0.010(4) -0.001(4) 0.003(4)
C142 0.010(5) 0.018(6) 0.034(7) -0.001(4) -0.008(4) -0.006(4)
C143 0.015(5) 0.029(7) 0.023(6) -0.005(4) 0.000(4) -0.001(5)
C144 0.019(6) 0.015(6) 0.040(7) -0.006(5) -0.004(5) 0.005(4)
C145 0.016(6) 0.017(6) 0.052(8) 0.003(5) -0.004(5) 0.011(5)
C146 0.026(6) 0.021(6) 0.030(7) 0.011(5) -0.001(5) 0.005(5)
C147 0.013(5) 0.027(6) 0.029(6) 0.005(5) -0.001(4) 0.005(5)
C148 0.014(5) 0.044(8) 0.026(6) 0.001(5) -0.001(4) -0.003(5)
C149 0.040(8) 0.030(7) 0.027(7) -0.003(5) -0.019(6) -0.002(6)
C150 0.032(8) 0.038(8) 0.037(8) 0.006(6) -0.020(6) -0.007(6)
C151 0.014(6) 0.041(8) 0.042(8) 0.003(6) -0.010(5) 0.002(5)
C152 0.023(6) 0.027(6) 0.017(5) -0.002(4) -0.001(4) 0.011(5)
C177 0.018(6) 0.025(7) 0.042(8) -0.016(5) 0.011(5) -0.011(5)
C178 0.024(6) 0.029(7) 0.042(8) -0.014(6) 0.010(5) 0.002(5)
C179 0.017(5) 0.025(6) 0.023(6) -0.002(4) 0.003(4) 0.003(5)
C180 0.010(5) 0.022(6) 0.032(6) 0.004(5) -0.002(4) -0.007(4)
C181 0.020(6) 0.019(6) 0.044(8) 0.006(5) -0.006(5) -0.002(5)
C182 0.030(7) 0.031(7) 0.032(7) -0.009(5) -0.003(5) -0.018(6)
Co1 0.0095(7) 0.0116(7) 0.0196(7) -0.0013(5) -0.0007(5) -0.0017(5)
Co2 0.0089(6) 0.0121(7) 0.0196(7) -0.0012(5) -0.0012(5) -0.0014(5)
Co3 0.0093(7) 0.0135(7) 0.0189(7) -0.0007(5) 0.0000(5) 0.0002(5)
Co4 0.0104(7) 0.0128(7) 0.0199(7) 0.0009(5) 0.0002(5) -0.0023(5)
P1 0.0161(14) 0.0112(13) 0.0182(14) -0.0014(10) 0.0018(10) -0.0071(11)
P2 0.0090(12) 0.0167(13) 0.0195(13) -0.0031(10) 0.0008(10) -0.0003(10)
P3 0.0139(13) 0.0161(14) 0.0212(14) -0.0029(10) 0.0005(10) -0.0059(11)
P4 0.0111(13) 0.0178(14) 0.0227(14) 0.0007(10) -0.0043(11) 0.0008(11)
P5 0.0105(12) 0.0154(13) 0.0211(14) -0.0026(10) -0.0017(10) 0.0038(10)
P6 0.0067(12) 0.0125(13) 0.0218(14) -0.0044(10) -0.0005(10) 0.0050(10)
P7 0.0131(13) 0.0174(14) 0.0216(14) 0.0037(10) 0.0006(10) 0.0016(11)
P8 0.0122(13) 0.0191(15) 0.0254(15) -0.0003(11) 0.0006(11) -0.0032(11)
P9 0.0103(12) 0.0186(14) 0.0178(13) -0.0025(10) 0.0012(10) -0.0031(10)
P10 0.0126(14) 0.0132(13) 0.0199(14) -0.0018(10) -0.0007(10) -0.0039(10)
P11 0.0109(13) 0.0174(14) 0.0245(15) 0.0001(11) -0.0002(11) 0.0030(10)
P12 0.0112(13) 0.0149(13) 0.0194(14) 0.0012(10) 0.0009(10) 0.0047(10)
P13 0.0075(12) 0.0116(13) 0.0184(13) 0.0009(9) 0.0003(10) -0.0045(10)
P14 0.0129(13) 0.0182(14) 0.0210(14) 0.0020(10) -0.0011(10) 0.0006(11)
P15 0.0166(14) 0.0155(14) 0.0237(15) -0.0037(10) 0.0048(11) 0.0005(11)
P16 0.0144(14) 0.0183(15) 0.0235(15) -0.0020(11) 0.0003(11) -0.0037(11)

loop_
_atom_type_symbol
_atom_type_description
_atom_type_scat_dispersion_real
_atom_type_scat_dispersion_imag
_atom_type_scat_source
C C 0.0033 0.0016 'International Tables Vol C Tables 4.2.6.8 and 6.1.1.4'
H H 0.0000 0.0000 'International Tables Vol C Tables 4.2.6.8 and 6.1.1.4'
Co Co 0.3494 0.9721 'International Tables Vol C Tables 4.2.6.8 and 6.1.1.4'
P P 0.1023 0.0942 'International Tables Vol C Tables 4.2.6.8 and 6.1.1.4'

loop_
_geom_angle_atom_site_label_1
_geom_angle_atom_site_label_2
_geom_angle_atom_site_label_3
_geom_angle
C2 C1 C6 117.3(11)
C2 C1 P1 118.8(9)
C6 C1 P1 123.9(9)
C1 C2 H2 119.0
C3 C2 C1 121.9(11)
C3 C2 H2 119.0
C2 C3 H3 119.4
C2 C3 C4 121.2(11)
C4 C3 H3 119.4
C3 C4 H4 121.3
C5 C4 C3 117.3(11)
C5 C4 H4 121.3
C4 C5 H5 119.0
C4 C5 C6 122.1(11)
C6 C5 H5 119.0
C1 C6 C5 120.2(11)
C1 C6 H6 119.9
C5 C6 H6 119.9
C8 C7 C12 117.6(11)
C8 C7 P1 123.3(9)
C12 C7 P1 118.7(9)
C7 C8 H8 119.2
C7 C8 C9 121.7(12)
C9 C8 H8 119.2
C8 C9 H9 120.0
C10 C9 C8 120.1(13)
C10 C9 H9 120.0
C9 C10 H10 120.3
C11 C10 C9 119.4(12)
C11 C10 H10 120.3
C10 C11 H11 119.4
C10 C11 C12 121.1(12)
C12 C11 H11 119.4
C7 C12 C11 120.1(12)
C7 C12 H12 120.0
C11 C12 H12 120.0
H13A C13 H13B 108.4
C14 C13 H13A 110.0
C14 C13 H13B 110.0
C14 C13 P1 108.4(7)
P1 C13 H13A 110.0
P1 C13 H13B 110.0
C15 C14 C13 122.3(10)
C15 C14 C19 121.6(11)
C19 C14 C13 116.0(9)
C14 C15 H15 120.5
C16 C15 C14 119.1(11)
C16 C15 H15 120.5
C15 C16 H16 119.4
C17 C16 C15 121.3(11)
C17 C16 H16 119.4
C16 C17 H17 120.1
C16 C17 C18 119.9(11)
C18 C17 H17 120.1
C17 C18 C19 121.1(11)
C17 C18 C20 122.8(10)
C19 C18 C20 115.8(10)
C14 C19 C18 116.9(10)
C14 C19 Co1 121.7(8)
C18 C19 Co1 121.2(8)
C18 C20 H20A 111.2
C18 C20 H20B 111.2
C18 C20 P2 103.0(8)
H20A C20 H20B 109.1
P2 C20 H20A 111.2
P2 C20 H20B 111.2
C22 C21 P2 119.7(8)
C26 C21 C22 118.1(11)
C26 C21 P2 122.2(9)
C21 C22 H22 119.8
C23 C22 C21 120.5(11)
C23 C22 H22 119.8
C22 C23 H23 119.4
C24 C23 C22 121.2(13)
C24 C23 H23 119.4
C23 C24 H24 120.2
C23 C24 C25 119.7(12)
C25 C24 H24 120.2
C24 C25 H25 120.5
C26 C25 C24 119.0(11)
C26 C25 H25 120.5
C21 C26 C25 121.5(11)
C21 C26 H26 119.3
C25 C26 H26 119.3
C28 C27 C32 116.8(11)
C28 C27 P2 122.7(9)
C32 C27 P2 120.2(8)
C27 C28 H28 118.8
C29 C28 C27 122.5(11)
C29 C28 H28 118.8
C28 C29 H29 120.5
C28 C29 C30 119.0(12)
C30 C29 H29 120.5
C29 C30 H30 119.6
C29 C30 C31 120.7(12)
C31 C30 H30 119.6
C30 C31 H31 120.2
C30 C31 C32 119.5(12)
C32 C31 H31 120.2
C27 C32 H32 119.3
C31 C32 C27 121.4(11)
C31 C32 H32 119.3
H33A C33 H33B 109.5
H33A C33 H33C 109.5
H33B C33 H33C 109.5
P4 C33 H33A 109.5
P4 C33 H33B 109.5
P4 C33 H33C 109.5
H34A C34 H34B 109.5
H34A C34 H34C 109.5
H34B C34 H34C 109.5
P4 C34 H34A 109.5
P4 C34 H34B 109.5
P4 C34 H34C 109.5
H35A C35 H35B 109.5
H35A C35 H35C 109.5
H35B C35 H35C 109.5
P4 C35 H35A 109.5
P4 C35 H35B 109.5
P4 C35 H35C 109.5
H36A C36 H36B 109.5
H36A C36 H36C 109.5
H36B C36 H36C 109.5
P3 C36 H36A 109.5
P3 C36 H36B 109.5
P3 C36 H36C 109.5
H37A C37 H37B 109.5
H37A C37 H37C 109.5
H37B C37 H37C 109.5
P3 C37 H37A 109.5
P3 C37 H37B 109.5
P3 C37 H37C 109.5
H38A C38 H38B 109.5
H38A C38 H38C 109.5
H38B C38 H38C 109.5
P3 C38 H38A 109.5
P3 C38 H38B 109.5
P3 C38 H38C 109.5
C42 C41 P5 118.6(9)
C46 C41 C42 119.5(11)
C46 C41 P5 121.8(9)
C41 C42 H42 120.0
C43 C42 C41 120.1(13)
C43 C42 H42 120.0
C42 C43 H43 120.0
C42 C43 C44 120.1(13)
C44 C43 H43 120.0
C43 C44 H44 120.3
C45 C44 C43 119.3(13)
C45 C44 H44 120.3
C44 C45 H45 119.7
C46 C45 C44 120.7(13)
C46 C45 H45 119.7
C41 C46 H46 119.9
C45 C46 C41 120.1(12)
C45 C46 H46 119.9
C48 C47 P5 120.7(9)
C52 C47 C48 119.1(11)
C52 C47 P5 120.0(9)
C47 C48 H48 120.3
C49 C48 C47 119.4(12)
C49 C48 H48 120.3
C48 C49 H49 119.6
C48 C49 C50 120.8(12)
C50 C49 H49 119.6
C49 C50 H50 120.5
C49 C50 C51 119.0(11)
C51 C50 H50 120.5
C50 C51 H51 120.2
C52 C51 C50 119.7(11)
C52 C51 H51 120.2
C47 C52 C51 122.1(11)
C47 C52 H52 119.0
C51 C52 H52 119.0
H53A C53 H53B 109.2
C54 C53 H53A 111.3
C54 C53 H53B 111.3
C54 C53 P5 102.6(7)
P5 C53 H53A 111.3
P5 C53 H53B 111.3
C55 C54 C53 121.5(10)
C55 C54 C59 123.0(11)
C59 C54 C53 115.4(10)
C54 C55 H55 119.4
C56 C55 C54 121.1(11)
C56 C55 H55 119.4
C55 C56 H56 120.8
C55 C56 C57 118.5(11)
C57 C56 H56 120.8
C56 C57 H57 119.6
C56 C57 C58 120.7(11)
C58 C57 H57 119.6
C57 C58 C59 123.3(10)
C57 C58 C60 120.1(10)
C59 C58 C60 116.7(9)
C54 C59 Co2 123.5(8)
C58 C59 C54 113.3(10)
C58 C59 Co2 123.1(8)
C58 C60 H60A 110.7
C58 C60 H60B 110.7
C58 C60 P6 105.1(8)
H60A C60 H60B 108.8
P6 C60 H60A 110.7
P6 C60 H60B 110.7
C62 C61 C66 117.7(11)
C62 C61 P6 122.0(9)
C66 C61 P6 120.0(9)
C61 C62 H62 119.9
C61 C62 C63 120.2(11)
C63 C62 H62 119.9
C62 C63 H63 119.7
C64 C63 C62 120.6(11)
C64 C63 H63 119.7
C63 C64 H64 120.0
C63 C64 C65 120.1(12)
C65 C64 H64 120.0
C64 C65 H65 120.5
C66 C65 C64 118.9(12)
C66 C65 H65 120.5
C61 C66 H66 118.8
C65 C66 C61 122.5(11)
C65 C66 H66 118.8
C68 C67 C72 117.5(11)
C68 C67 P6 122.2(10)
C72 C67 P6 119.8(10)
C67 C68 H68 119.3
C67 C68 C69 121.4(13)
C69 C68 H68 119.3
C68 C69 H69 120.7
C70 C69 C68 118.7(13)
C70 C69 H69 120.7
C69 C70 H70 119.2
C71 C70 C69 121.5(12)
C71 C70 H70 119.2
C70 C71 H71 120.4
C70 C71 C72 119.2(13)
C72 C71 H71 120.4
C67 C72 H72 119.2
C71 C72 C67 121.7(13)
C71 C72 H72 119.2
H73A C73 H73B 109.5
H73A C73 H73C 109.5
H73B C73 H73C 109.5
P7 C73 H73A 109.5
P7 C73 H73B 109.5
P7 C73 H73C 109.5
H74A C74 H74B 109.5
H74A C74 H74C 109.5
H74B C74 H74C 109.5
P7 C74 H74A 109.5
P7 C74 H74B 109.5
P7 C74 H74C 109.5
H75A C75 H75B 109.5
H75A C75 H75C 109.5
H75B C75 H75C 109.5
P7 C75 H75A 109.5
P7 C75 H75B 109.5
P7 C75 H75C 109.5
H76A C76 H76B 109.5
H76A C76 H76C 109.5
H76B C76 H76C 109.5
P8 C76 H76A 109.5
P8 C76 H76B 109.5
P8 C76 H76C 109.5
H77A C77 H77B 109.5
H77A C77 H77C 109.5
H77B C77 H77C 109.5
P8 C77 H77A 109.5
P8 C77 H77B 109.5
P8 C77 H77C 109.5
H78A C78 H78B 109.5
H78A C78 H78C 109.5
H78B C78 H78C 109.5
P8 C78 H78A 109.5
P8 C78 H78B 109.5
P8 C78 H78C 109.5
C82 C81 C86 120.6(12)
C82 C81 P9 118.9(10)
C86 C81 P9 120.0(10)
C81 C82 H82 121.0
C81 C82 C83 118.0(13)
C83 C82 H82 121.0
C82 C83 H83 119.5
C84 C83 C82 121.0(12)
C84 C83 H83 119.5
C83 C84 H84 120.2
C83 C84 C85 119.7(12)
C85 C84 H84 120.2
C84 C85 H85 120.6
C86 C85 C84 118.9(12)
C86 C85 H85 120.6
C81 C86 H86 119.1
C85 C86 C81 121.7(12)
C85 C86 H86 119.1
C88 C87 P9 121.7(9)
C92 C87 C88 119.3(11)
C92 C87 P9 118.9(9)
C87 C88 H88 119.9
C89 C88 C87 120.1(12)
C89 C88 H88 119.9
C88 C89 H89 119.5
C88 C89 C90 121.0(12)
C90 C89 H89 119.5
C89 C90 H90 120.3
C89 C90 C91 119.4(12)
C91 C90 H90 120.3
C90 C91 H91 120.4
C90 C91 C92 119.3(12)
C92 C91 H91 120.4
C87 C92 C91 120.7(11)
C87 C92 H92 119.7
C91 C92 H92 119.7
C94 C93 C98 123.0(10)
C94 C93 C118 120.3(10)
C98 C93 C118 116.4(10)
C93 C94 H94 120.1
C95 C94 C93 119.8(11)
C95 C94 H94 120.1
C94 C95 H95 119.8
C94 C95 C96 120.3(11)
C96 C95 H95 119.8
C95 C96 H96 120.2
C95 C96 C97 119.6(11)
C97 C96 H96 120.2
C96 C97 C98 121.9(10)
C96 C97 C99 119.9(10)
C98 C97 C99 118.1(9)
C93 C98 C97 115.4(10)
C93 C98 Co3 122.5(8)
C97 C98 Co3 122.1(8)
C97 C99 H99A 110.7
C97 C99 H99B 110.7
C97 C99 P10 105.2(7)
H99A C99 H99B 108.8
P10 C99 H99A 110.7
P10 C99 H99B 110.7
C101 C100 P10 118.9(8)
C105 C100 C101 118.4(11)
C105 C100 P10 122.7(9)
C100 C101 H101 119.5
C100 C101 C102 121.0(11)
C102 C101 H101 119.5
C101 C102 H102 120.2
C103 C102 C101 119.7(11)
C103 C102 H102 120.2
C102 C103 H103 119.9
C104 C103 C102 120.2(12)
C104 C103 H103 119.9
C103 C104 H104 120.0
C103 C104 C105 119.9(11)
C105 C104 H104 120.0
C100 C105 C104 120.8(11)
C100 C105 H105 119.6
C104 C105 H105 119.6
C107 C106 C111 119.2(11)
C107 C106 P10 120.7(9)
C111 C106 P10 119.6(9)
C106 C107 H107 120.3
C106 C107 C108 119.3(12)
C108 C107 H107 120.3
C107 C108 H108 119.5
C109 C108 C107 120.9(12)
C109 C108 H108 119.5
C108 C109 H109 120.6
C110 C109 C108 118.9(12)
C110 C109 H109 120.6
C109 C110 H110 119.5
C111 C110 C109 121.1(13)
C111 C110 H110 119.5
C106 C111 H111 119.7
C110 C111 C106 120.5(12)
C110 C111 H111 119.7
H11A C112 H11B 109.5
H11A C112 H11C 109.5
H11B C112 H11C 109.5
P11 C112 H11A 109.5
P11 C112 H11B 109.5
P11 C112 H11C 109.5
H11D C113 H11E 109.5
H11D C113 H11F 109.5
H11E C113 H11F 109.5
P11 C113 H11D 109.5
P11 C113 H11E 109.5
P11 C113 H11F 109.5
H11G C114 H11H 109.5
H11G C114 H11I 109.5
H11H C114 H11I 109.5
P11 C114 H11G 109.5
P11 C114 H11H 109.5
P11 C114 H11I 109.5
H11J C115 H11K 109.5
H11J C115 H11L 109.5
H11K C115 H11L 109.5
P12 C115 H11J 109.5
P12 C115 H11K 109.5
P12 C115 H11L 109.5
H11M C116 H11N 109.5
H11M C116 H11O 109.5
H11N C116 H11O 109.5
P12 C116 H11M 109.5
P12 C116 H11N 109.5
P12 C116 H11O 109.5
H11P C117 H11Q 109.5
H11P C117 H11R 109.5
H11Q C117 H11R 109.5
P12 C117 H11P 109.5
P12 C117 H11Q 109.5
P12 C117 H11R 109.5
C93 C118 H11S 111.3
C93 C118 H11T 111.3
C93 C118 P9 102.4(8)
H11S C118 H11T 109.2
P9 C118 H11S 111.3
P9 C118 H11T 111.3
C122 C121 P13 121.4(9)
C126 C121 C122 118.0(11)
C126 C121 P13 120.4(9)
C121 C122 H122 119.9
C123 C122 C121 120.2(13)
C123 C122 H122 119.9
C122 C123 H123 119.8
C124 C123 C122 120.3(14)
C124 C123 H123 119.8
C123 C124 H124 120.0
C125 C124 C123 119.9(13)
C125 C124 H124 120.0
C124 C125 H125 119.9
C124 C125 C126 120.2(14)
C126 C125 H125 119.9
C121 C126 C125 121.3(13)
C121 C126 H126 119.4
C125 C126 H126 119.4
C128 C127 C132 117.1(11)
C128 C127 P13 119.9(9)
C132 C127 P13 122.9(9)
C127 C128 H128 118.8
C129 C128 C127 122.3(11)
C129 C128 H128 118.8
C128 C129 H129 119.9
C130 C129 C128 120.1(12)
C130 C129 H129 119.9
C129 C130 H130 120.1
C129 C130 C131 119.8(12)
C131 C130 H130 120.1
C130 C131 H131 119.6
C132 C131 C130 120.7(12)
C132 C131 H131 119.6
C127 C132 H132 120.0
C131 C132 C127 120.0(12)
C131 C132 H132 120.0
H13C C133 H13D 108.5
C134 C133 H13C 110.2
C134 C133 H13D 110.2
C134 C133 P13 107.4(7)
P13 C133 H13C 110.2
P13 C133 H13D 110.2
C135 C134 C133 121.4(9)
C135 C134 C139 122.1(10)
C139 C134 C133 116.5(9)
C134 C135 H135 120.4
C134 C135 C136 119.2(11)
C136 C135 H135 120.4
C135 C136 H136 119.9
C137 C136 C135 120.2(11)
C137 C136 H136 119.9
C136 C137 H137 119.8
C136 C137 C138 120.4(11)
C138 C137 H137 119.8
C137 C138 C140 121.7(10)
C139 C138 C137 121.4(11)
C139 C138 C140 116.9(10)
C134 C139 Co4 121.6(8)
C138 C139 C134 116.5(10)
C138 C139 Co4 121.9(8)
C138 C140 H14A 111.4
C138 C140 H14B 111.4
C138 C140 P14 101.9(7)
H14A C140 H14B 109.3
P14 C140 H14A 111.4
P14 C140 H14B 111.4
C142 C141 C146 117.2(11)
C142 C141 P14 119.9(9)
C146 C141 P14 122.9(9)
C141 C142 H142 119.1
C141 C142 C143 121.8(11)
C143 C142 H142 119.1
C142 C143 H143 120.0
C144 C143 C142 120.1(12)
C144 C143 H143 120.0
C143 C144 H144 120.4
C145 C144 C143 119.2(12)
C145 C144 H144 120.4
C144 C145 H145 120.0
C144 C145 C146 120.0(12)
C146 C145 H145 120.0
C141 C146 H146 119.2
C145 C146 C141 121.7(12)
C145 C146 H146 119.2
C148 C147 C152 115.5(11)
C148 C147 P14 120.1(9)
C152 C147 P14 123.6(10)
C147 C148 H148 120.0
C147 C148 C149 120.1(12)
C149 C148 H148 120.0
C148 C149 H149 119.8
C150 C149 C148 120.5(14)
C150 C149 H149 119.8
C149 C150 H150 119.6
C151 C150 C149 120.8(13)
C151 C150 H150 119.6
C150 C151 H151 120.0
C152 C151 C150 120.1(13)
C152 C151 H151 120.0
C147 C152 H152 118.6
C151 C152 C147 122.7(12)
C151 C152 H152 118.6
H17A C177 H17B 109.5
H17A C177 H17C 109.5
H17B C177 H17C 109.5
P15 C177 H17A 109.5
P15 C177 H17B 109.5
P15 C177 H17C 109.5
H17D C178 H17E 109.5
H17D C178 H17F 109.5
H17E C178 H17F 109.5
P15 C178 H17D 109.5
P15 C178 H17E 109.5
P15 C178 H17F 109.5
H17G C179 H17H 109.5
H17G C179 H17I 109.5
H17H C179 H17I 109.5
P15 C179 H17G 109.5
P15 C179 H17H 109.5
P15 C179 H17I 109.5
H18A C180 H18B 109.5
H18A C180 H18C 109.5
H18B C180 H18C 109.5
P16 C180 H18A 109.5
P16 C180 H18B 109.5
P16 C180 H18C 109.5
H18D C181 H18E 109.5
H18D C181 H18F 109.5
H18E C181 H18F 109.5
P16 C181 H18D 109.5
P16 C181 H18E 109.5
P16 C181 H18F 109.5
H18G C182 H18H 109.5
H18G C182 H18I 109.5
H18H C182 H18I 109.5
P16 C182 H18G 109.5
P16 C182 H18H 109.5
P16 C182 H18I 109.5
C19 Co1 P1 82.5(3)
C19 Co1 P2 78.3(3)
C19 Co1 P3 168.2(3)
C19 Co1 P4 88.7(3)
P1 Co1 P3 97.16(12)
P1 Co1 P4 107.34(13)
P2 Co1 P1 133.14(13)
P2 Co1 P3 93.73(12)
P2 Co1 P4 114.43(13)
P4 Co1 P3 102.55(13)
C59 Co2 P5 78.5(3)
C59 Co2 P6 82.3(3)
C59 Co2 P7 89.0(3)
C59 Co2 P8 168.8(3)
P5 Co2 P6 131.78(13)
P5 Co2 P7 114.88(13)
P5 Co2 P8 93.44(13)
P6 Co2 P7 108.47(13)
P6 Co2 P8 97.82(13)
P7 Co2 P8 101.49(13)
C98 Co3 P9 78.6(3)
C98 Co3 P10 82.0(3)
C98 Co3 P11 168.4(3)
C98 Co3 P12 89.0(3)
P9 Co3 P10 132.67(13)
P9 Co3 P11 93.19(13)
P9 Co3 P12 114.49(13)
P10 Co3 P11 97.99(13)
P10 Co3 P12 107.85(13)
P12 Co3 P11 101.96(12)
C139 Co4 P13 82.7(3)
C139 Co4 P14 78.4(3)
C139 Co4 P15 88.0(3)
C139 Co4 P16 168.6(3)
P13 Co4 P15 107.47(13)
P13 Co4 P16 97.53(12)
P14 Co4 P13 132.98(14)
P14 Co4 P15 114.38(14)
P14 Co4 P16 93.42(13)
P15 Co4 P16 102.70(13)
C1 P1 C13 103.1(5)
C1 P1 Co1 120.9(4)
C7 P1 C1 98.4(5)
C7 P1 C13 97.7(5)
C7 P1 Co1 127.4(4)
C13 P1 Co1 104.9(4)
C20 P2 C21 102.0(5)
C20 P2 C27 101.4(5)
C20 P2 Co1 105.3(4)
C21 P2 C27 100.0(5)
C21 P2 Co1 119.2(4)
C27 P2 Co1 125.5(4)
C36 P3 C37 98.3(6)
C36 P3 C38 97.6(6)
C36 P3 Co1 121.4(4)
C37 P3 C38 98.5(7)
C37 P3 Co1 116.9(4)
C38 P3 Co1 119.5(4)
C33 P4 Co1 123.5(5)
C34 P4 C33 99.4(6)
C34 P4 Co1 116.8(4)
C35 P4 C33 96.7(6)
C35 P4 C34 96.1(5)
C35 P4 Co1 119.0(4)
C41 P5 C47 98.4(5)
C41 P5 Co2 125.8(4)
C47 P5 Co2 119.8(4)
C53 P5 C41 103.6(5)
C53 P5 C47 101.2(5)
C53 P5 Co2 104.7(4)
C60 P6 C67 96.3(6)
C60 P6 Co2 105.2(4)
C61 P6 C60 104.4(5)
C61 P6 C67 98.4(5)
C61 P6 Co2 121.0(4)
C67 P6 Co2 127.2(4)
C73 P7 C74 98.0(7)
C73 P7 Co2 123.6(5)
C74 P7 Co2 118.4(4)
C75 P7 C73 97.8(7)
C75 P7 C74 96.6(6)
C75 P7 Co2 117.1(4)
C76 P8 C77 98.6(6)
C76 P8 C78 98.6(7)
C76 P8 Co2 119.3(5)
C77 P8 Co2 117.4(4)
C78 P8 C77 98.6(6)
C78 P8 Co2 120.0(5)
C81 P9 Co3 126.2(4)
C87 P9 C81 99.2(5)
C87 P9 Co3 119.5(4)
C118 P9 C81 102.2(5)
C118 P9 C87 100.4(6)
C118 P9 Co3 105.4(4)
C99 P10 C106 97.3(5)
C99 P10 Co3 105.6(4)
C100 P10 C99 104.5(5)
C100 P10 C106 97.9(5)
C100 P10 Co3 120.8(4)
C106 P10 Co3 126.7(4)
C112 P11 C114 98.6(6)
C112 P11 Co3 119.6(4)
C113 P11 C112 98.5(6)
C113 P11 C114 97.9(6)
C113 P11 Co3 117.1(5)
C114 P11 Co3 120.6(4)
C115 P12 C116 98.2(7)
C115 P12 C117 98.5(7)
C115 P12 Co3 123.3(5)
C116 P12 C117 97.2(6)
C116 P12 Co3 117.3(5)
C117 P12 Co3 117.3(4)
C121 P13 Co4 127.2(4)
C127 P13 C121 99.5(5)
C127 P13 C133 103.4(5)
C127 P13 Co4 120.1(4)
C133 P13 C121 96.9(6)
C133 P13 Co4 105.2(4)
C140 P14 C141 102.0(6)
C140 P14 C147 100.7(5)
C140 P14 Co4 105.1(4)
C141 P14 C147 100.4(5)
C141 P14 Co4 119.0(4)
C147 P14 Co4 126.0(4)
C177 P15 Co4 123.4(4)
C178 P15 C177 98.9(6)
C178 P15 C179 96.0(6)
C178 P15 Co4 117.3(5)
C179 P15 C177 97.9(6)
C179 P15 Co4 118.1(4)
C180 P16 Co4 117.1(4)
C181 P16 C180 97.7(6)
C181 P16 C182 98.1(7)
C181 P16 Co4 121.1(4)
C182 P16 C180 98.2(6)
C182 P16 Co4 119.9(5)

loop_
_geom_bond_atom_site_label_1
_geom_bond_atom_site_label_2
_geom_bond_distance
C1 C2 1.399(16)
C1 C6 1.402(15)
C1 P1 1.831(12)
C2 H2 0.9500
C2 C3 1.384(16)
C3 H3 0.9500
C3 C4 1.393(16)
C4 H4 0.9500
C4 C5 1.390(17)
C5 H5 0.9500
C5 C6 1.402(17)
C6 H6 0.9500
C7 C8 1.393(16)
C7 C12 1.396(17)
C7 P1 1.831(11)
C8 H8 0.9500
C8 C9 1.401(17)
C9 H9 0.9500
C9 C10 1.38(2)
C10 H10 0.9500
C10 C11 1.37(2)
C11 H11 0.9500
C11 C12 1.416(17)
C12 H12 0.9500
C13 H13A 0.9900
C13 H13B 0.9900
C13 C14 1.510(16)
C13 P1 1.837(11)
C14 C15 1.393(15)
C14 C19 1.415(15)
C15 H15 0.9500
C15 C16 1.388(17)
C16 H16 0.9500
C16 C17 1.374(17)
C17 H17 0.9500
C17 C18 1.391(16)
C18 C19 1.420(16)
C18 C20 1.516(16)
C19 Co1 2.037(11)
C20 H20A 0.9900
C20 H20B 0.9900
C20 P2 1.822(11)
C21 C22 1.392(17)
C21 C26 1.391(16)
C21 P2 1.840(11)
C22 H22 0.9500
C22 C23 1.391(17)
C23 H23 0.9500
C23 C24 1.365(19)
C24 H24 0.9500
C24 C25 1.399(18)
C25 H25 0.9500
C25 C26 1.400(17)
C26 H26 0.9500
C27 C28 1.389(14)
C27 C32 1.402(16)
C27 P2 1.844(12)
C28 H28 0.9500
C28 C29 1.377(18)
C29 H29 0.9500
C29 C30 1.377(18)
C30 H30 0.9500
C30 C31 1.379(19)
C31 H31 0.9500
C31 C32 1.382(18)
C32 H32 0.9500
C33 H33A 0.9800
C33 H33B 0.9800
C33 H33C 0.9800
C33 P4 1.870(13)
C34 H34A 0.9800
C34 H34B 0.9800
C34 H34C 0.9800
C34 P4 1.866(11)
C35 H35A 0.9800
C35 H35B 0.9800
C35 H35C 0.9800
C35 P4 1.838(12)
C36 H36A 0.9800
C36 H36B 0.9800
C36 H36C 0.9800
C36 P3 1.820(13)
C37 H37A 0.9800
C37 H37B 0.9800
C37 H37C 0.9800
C37 P3 1.833(12)
C38 H38A 0.9800
C38 H38B 0.9800
C38 H38C 0.9800
C38 P3 1.854(14)
C41 C42 1.410(16)
C41 C46 1.402(18)
C41 P5 1.853(13)
C42 H42 0.9500
C42 C43 1.371(18)
C43 H43 0.9500
C43 C44 1.42(2)
C44 H44 0.9500
C44 C45 1.39(2)
C45 H45 0.9500
C45 C46 1.374(17)
C46 H46 0.9500
C47 C48 1.419(17)
C47 C52 1.346(15)
C47 P5 1.860(12)
C48 H48 0.9500
C48 C49 1.379(17)
C49 H49 0.9500
C49 C50 1.384(19)
C50 H50 0.9500
C50 C51 1.399(17)
C51 H51 0.9500
C51 C52 1.378(15)
C52 H52 0.9500
C53 H53A 0.9900
C53 H53B 0.9900
C53 C54 1.485(15)
C53 P5 1.834(10)
C54 C55 1.411(17)
C54 C59 1.422(15)
C55 H55 0.9500
C55 C56 1.372(18)
C56 H56 0.9500
C56 C57 1.385(17)
C57 H57 0.9500
C57 C58 1.407(15)
C58 C59 1.422(15)
C58 C60 1.516(16)
C59 Co2 1.970(11)
C60 H60A 0.9900
C60 H60B 0.9900
C60 P6 1.846(12)
C61 C62 1.392(16)
C61 C66 1.407(16)
C61 P6 1.832(11)
C62 H62 0.9500
C62 C63 1.404(18)
C63 H63 0.9500
C63 C64 1.381(19)
C64 H64 0.9500
C64 C65 1.395(18)
C65 H65 0.9500
C65 C66 1.379(18)
C66 H66 0.9500
C67 C68 1.390(18)
C67 C72 1.393(17)
C67 P6 1.859(12)
C68 H68 0.9500
C68 C69 1.395(18)
C69 H69 0.9500
C69 C70 1.38(2)
C70 H70 0.9500
C70 C71 1.36(2)
C71 H71 0.9500
C71 C72 1.385(17)
C72 H72 0.9500
C73 H73A 0.9800
C73 H73B 0.9800
C73 H73C 0.9800
C73 P7 1.800(15)
C74 H74A 0.9800
C74 H74B 0.9800
C74 H74C 0.9800
C74 P7 1.842(13)
C75 H75A 0.9800
C75 H75B 0.9800
C75 H75C 0.9800
C75 P7 1.783(12)
C76 H76A 0.9800
C76 H76B 0.9800
C76 H76C 0.9800
C76 P8 1.819(14)
C77 H77A 0.9800
C77 H77B 0.9800
C77 H77C 0.9800
C77 P8 1.861(13)
C78 H78A 0.9800
C78 H78B 0.9800
C78 H78C 0.9800
C78 P8 1.847(13)
C81 C82 1.372(19)
C81 C86 1.403(18)
C81 P9 1.857(12)
C82 H82 0.9500
C82 C83 1.432(18)
C83 H83 0.9500
C83 C84 1.397(18)
C84 H84 0.9500
C84 C85 1.400(19)
C85 H85 0.9500
C85 C86 1.384(19)
C86 H86 0.9500
C87 C88 1.410(17)
C87 C92 1.378(16)
C87 P9 1.856(12)
C88 H88 0.9500
C88 C89 1.366(17)
C89 H89 0.9500
C89 C90 1.392(19)
C90 H90 0.9500
C90 C91 1.400(18)
C91 H91 0.9500
C91 C92 1.405(17)
C92 H92 0.9500
C93 C94 1.406(16)
C93 C98 1.411(15)
C93 C118 1.507(15)
C94 H94 0.9500
C94 C95 1.370(18)
C95 H95 0.9500
C95 C96 1.396(17)
C96 H96 0.9500
C96 C97 1.414(15)
C97 C98 1.419(14)
C97 C99 1.504(16)
C98 Co3 1.991(10)
C99 H99A 0.9900
C99 H99B 0.9900
C99 P10 1.851(12)
C100 C101 1.391(16)
C100 C105 1.389(15)
C100 P10 1.838(12)
C101 H101 0.9500
C101 C102 1.396(17)
C102 H102 0.9500
C102 C103 1.393(17)
C103 H103 0.9500
C103 C104 1.368(19)
C104 H104 0.9500
C104 C105 1.408(17)
C105 H105 0.9500
C106 C107 1.386(16)
C106 C111 1.393(17)
C106 P10 1.871(12)
C107 H107 0.9500
C107 C108 1.405(16)
C108 H108 0.9500
C108 C109 1.38(2)
C109 H109 0.9500
C109 C110 1.38(2)
C110 H110 0.9500
C110 C111 1.372(16)
C111 H111 0.9500
C112 H11A 0.9800
C112 H11B 0.9800
C112 H11C 0.9800
C112 P11 1.834(12)
C113 H11D 0.9800
C113 H11E 0.9800
C113 H11F 0.9800
C113 P11 1.830(14)
C114 H11G 0.9800
C114 H11H 0.9800
C114 H11I 0.9800
C114 P11 1.838(12)
C115 H11J 0.9800
C115 H11K 0.9800
C115 H11L 0.9800
C115 P12 1.803(15)
C116 H11M 0.9800
C116 H11N 0.9800
C116 H11O 0.9800
C116 P12 1.837(13)
C117 H11P 0.9800
C117 H11Q 0.9800
C117 H11R 0.9800
C117 P12 1.838(12)
C118 H11S 0.9900
C118 H11T 0.9900
C118 P9 1.830(12)
C121 C122 1.395(17)
C121 C126 1.387(17)
C121 P13 1.847(11)
C122 H122 0.9500
C122 C123 1.393(17)
C123 H123 0.9500
C123 C124 1.38(2)
C124 H124 0.9500
C124 C125 1.36(2)
C125 H125 0.9500
C125 C126 1.390(18)
C126 H126 0.9500
C127 C128 1.390(16)
C127 C132 1.412(16)
C127 P13 1.829(11)
C128 H128 0.9500
C128 C129 1.384(17)
C129 H129 0.9500
C129 C130 1.351(18)
C130 H130 0.9500
C130 C131 1.396(19)
C131 H131 0.9500
C131 C132 1.387(19)
C132 H132 0.9500
C133 H13C 0.9900
C133 H13D 0.9900
C133 C134 1.513(15)
C133 P13 1.833(11)
C134 C135 1.396(15)
C134 C139 1.429(13)
C135 H135 0.9500
C135 C136 1.407(17)
C136 H136 0.9500
C136 C137 1.382(17)
C137 H137 0.9500
C137 C138 1.412(15)
C138 C139 1.406(15)
C138 C140 1.500(15)
C139 Co4 2.021(10)
C140 H14A 0.9900
C140 H14B 0.9900
C140 P14 1.836(12)
C141 C142 1.369(17)
C141 C146 1.411(16)
C141 P14 1.836(11)
C142 H142 0.9500
C142 C143 1.399(17)
C143 H143 0.9500
C143 C144 1.394(17)
C144 H144 0.9500
C144 C145 1.37(2)
C145 H145 0.9500
C145 C146 1.391(19)
C146 H146 0.9500
C147 C148 1.394(18)
C147 C152 1.446(17)
C147 P14 1.840(13)
C148 H148 0.9500
C148 C149 1.416(17)
C149 H149 0.9500
C149 C150 1.36(2)
C150 H150 0.9500
C150 C151 1.36(2)
C151 H151 0.9500
C151 C152 1.341(18)
C152 H152 0.9500
C177 H17A 0.9800
C177 H17B 0.9800
C177 H17C 0.9800
C177 P15 1.885(13)
C178 H17D 0.9800
C178 H17E 0.9800
C178 H17F 0.9800
C178 P15 1.836(14)
C179 H17G 0.9800
C179 H17H 0.9800
C179 H17I 0.9800
C179 P15 1.840(12)
C180 H18A 0.9800
C180 H18B 0.9800
C180 H18C 0.9800
C180 P16 1.852(13)
C181 H18D 0.9800
C181 H18E 0.9800
C181 H18F 0.9800
C181 P16 1.839(13)
C182 H18G 0.9800
C182 H18H 0.9800
C182 H18I 0.9800
C182 P16 1.843(13)
Co1 P1 2.162(3)
Co1 P2 2.155(3)
Co1 P3 2.203(3)
Co1 P4 2.198(3)
Co2 P5 2.156(3)
Co2 P6 2.165(3)
Co2 P7 2.196(3)
Co2 P8 2.205(3)
Co3 P9 2.155(3)
Co3 P10 2.170(3)
Co3 P11 2.204(3)
Co3 P12 2.200(3)
Co4 P13 2.166(3)
Co4 P14 2.158(3)
Co4 P15 2.202(3)
Co4 P16 2.203(3)

loop_
_geom_torsion_atom_site_label_1
_geom_torsion_atom_site_label_2
_geom_torsion_atom_site_label_3
_geom_torsion_atom_site_label_4
_geom_torsion
C1 C2 C3 C4 1.0(18)
C2 C1 C6 C5 0.4(16)
C2 C1 P1 C7 -54.6(10)
C2 C1 P1 C13 -154.6(9)
C2 C1 P1 Co1 88.8(9)
C2 C3 C4 C5 -0.4(18)
C3 C4 C5 C6 -0.1(17)
C4 C5 C6 C1 0.1(17)
C6 C1 C2 C3 -0.9(16)
C6 C1 P1 C7 127.0(10)
C6 C1 P1 C13 27.1(10)
C6 C1 P1 Co1 -89.5(9)
C7 C8 C9 C10 0(2)
C8 C7 C12 C11 -1.2(18)
C8 C7 P1 C1 -32.1(11)
C8 C7 P1 C13 72.4(11)
C8 C7 P1 Co1 -172.1(8)
C8 C9 C10 C11 -2(2)
C9 C10 C11 C12 2(2)
C10 C11 C12 C7 -0.5(19)
C12 C7 C8 C9 1.5(18)
C12 C7 P1 C1 154.8(10)
C12 C7 P1 C13 -100.7(10)
C12 C7 P1 Co1 14.8(12)
C13 C14 C15 C16 -175.6(10)
C13 C14 C19 C18 176.5(9)
C13 C14 C19 Co1 -7.8(14)
C14 C13 P1 C1 -103.7(8)
C14 C13 P1 C7 155.8(8)
C14 C13 P1 Co1 23.7(8)
C14 C15 C16 C17 -0.3(18)
C15 C14 C19 C18 -1.6(16)
C15 C14 C19 Co1 174.1(9)
C15 C16 C17 C18 -2.5(18)
C16 C17 C18 C19 3.3(18)
C16 C17 C18 C20 177.0(11)
C17 C18 C19 C14 -1.3(17)
C17 C18 C19 Co1 -177.0(9)
C17 C18 C20 P2 -153.4(10)
C18 C20 P2 C21 86.5(8)
C18 C20 P2 C27 -170.6(7)
C18 C20 P2 Co1 -38.6(7)
C19 C14 C15 C16 2.4(17)
C19 C18 C20 P2 20.6(11)
C20 C18 C19 C14 -175.4(10)
C20 C18 C19 Co1 8.9(14)
C21 C22 C23 C24 -0.8(18)
C22 C21 C26 C25 -3.3(18)
C22 C21 P2 C20 -136.6(9)
C22 C21 P2 C27 119.4(9)
C22 C21 P2 Co1 -21.4(11)
C22 C23 C24 C25 -1.1(18)
C23 C24 C25 C26 0.8(18)
C24 C25 C26 C21 1.5(19)
C26 C21 C22 C23 2.9(17)
C26 C21 P2 C20 44.0(11)
C26 C21 P2 C27 -60.0(11)
C26 C21 P2 Co1 159.3(8)
C27 C28 C29 C30 0(2)
C28 C27 C32 C31 0.8(17)
C28 C27 P2 C20 -128.2(10)
C28 C27 P2 C21 -23.7(11)
C28 C27 P2 Co1 113.5(9)
C28 C29 C30 C31 1(2)
C29 C30 C31 C32 -1(2)
C30 C31 C32 C27 -0.3(19)
C32 C27 C28 C29 -0.4(18)
C32 C27 P2 C20 57.9(10)
C32 C27 P2 C21 162.4(9)
C32 C27 P2 Co1 -60.3(10)
C41 C42 C43 C44 4(2)
C42 C41 C46 C45 -3.6(19)
C42 C41 P5 C47 -153.9(10)
C42 C41 P5 C53 -50.1(11)
C42 C41 P5 Co2 69.7(11)
C42 C43 C44 C45 -5(2)
C43 C44 C45 C46 2(2)
C44 C45 C46 C41 2(2)
C46 C41 C42 C43 1(2)
C46 C41 P5 C47 30.3(11)
C46 C41 P5 C53 134.0(10)
C46 C41 P5 Co2 -106.2(10)
C47 C48 C49 C50 1.3(19)
C48 C47 C52 C51 0.6(18)
C48 C47 P5 C41 56.0(11)
C48 C47 P5 C53 -49.7(11)
C48 C47 P5 Co2 -164.0(8)
C48 C49 C50 C51 -0.8(19)
C49 C50 C51 C52 0.3(18)
C50 C51 C52 C47 -0.2(18)
C52 C47 C48 C49 -1.2(18)
C52 C47 P5 C41 -117.9(10)
C52 C47 P5 C53 136.4(10)
C52 C47 P5 Co2 22.1(11)
C53 C54 C55 C56 -174.5(11)
C53 C54 C59 C58 172.7(10)
C53 C54 C59 Co2 -5.3(14)
C54 C53 P5 C41 171.3(8)
C54 C53 P5 C47 -87.1(8)
C54 C53 P5 Co2 38.0(8)
C54 C55 C56 C57 0.6(17)
C55 C54 C59 C58 -3.8(16)
C55 C54 C59 Co2 178.2(8)
C55 C56 C57 C58 -0.7(17)
C56 C57 C58 C59 -1.7(17)
C56 C57 C58 C60 178.6(10)
C57 C58 C59 C54 3.7(16)
C57 C58 C59 Co2 -178.3(8)
C57 C58 C60 P6 -162.1(9)
C58 C60 P6 C61 100.9(8)
C58 C60 P6 C67 -158.8(8)
C58 C60 P6 Co2 -27.5(8)
C59 C54 C55 C56 1.8(17)
C59 C58 C60 P6 18.1(12)
C60 C58 C59 C54 -176.5(9)
C60 C58 C59 Co2 1.5(14)
C61 C62 C63 C64 0.4(19)
C62 C61 C66 C65 2.6(17)
C62 C61 P6 C60 -30.9(11)
C62 C61 P6 C67 -129.7(10)
C62 C61 P6 Co2 87.1(10)
C62 C63 C64 C65 1(2)
C63 C64 C65 C66 -1.2(18)
C64 C65 C66 C61 -0.9(18)
C66 C61 C62 C63 -2.4(17)
C66 C61 P6 C60 156.2(9)
C66 C61 P6 C67 57.5(10)
C66 C61 P6 Co2 -85.7(9)
C67 C68 C69 C70 2.8(19)
C68 C67 C72 C71 -0.8(18)
C68 C67 P6 C60 -73.3(11)
C68 C67 P6 C61 32.4(12)
C68 C67 P6 Co2 172.2(9)
C68 C69 C70 C71 -3(2)
C69 C70 C71 C72 0.8(19)
C70 C71 C72 C67 1.0(18)
C72 C67 C68 C69 -1.1(19)
C72 C67 P6 C60 98.0(11)
C72 C67 P6 C61 -156.4(10)
C72 C67 P6 Co2 -16.5(12)
C81 C82 C83 C84 1.0(19)
C82 C81 C86 C85 0(2)
C82 C81 P9 C87 -28.1(11)
C82 C81 P9 C118 -131.0(10)
C82 C81 P9 Co3 109.3(10)
C82 C83 C84 C85 -2.2(19)
C83 C84 C85 C86 2(2)
C84 C85 C86 C81 -1(2)
C86 C81 C82 C83 0.0(19)
C86 C81 P9 C87 159.1(10)
C86 C81 P9 C118 56.3(11)
C86 C81 P9 Co3 -63.5(11)
C87 C88 C89 C90 -3.8(19)
C88 C87 C92 C91 0.0(17)
C88 C87 P9 C81 -55.4(11)
C88 C87 P9 C118 48.9(11)
C88 C87 P9 Co3 163.4(8)
C88 C89 C90 C91 3.7(19)
C89 C90 C91 C92 -1.7(18)
C90 C91 C92 C87 -0.1(17)
C92 C87 C88 C89 1.9(18)
C92 C87 P9 C81 120.6(10)
C92 C87 P9 C118 -135.1(10)
C92 C87 P9 Co3 -20.6(11)
C93 C94 C95 C96 -0.3(18)
C93 C118 P9 C81 -169.4(8)
C93 C118 P9 C87 88.7(8)
C93 C118 P9 Co3 -36.0(8)
C94 C93 C98 C97 0.1(16)
C94 C93 C98 Co3 -177.3(9)
C94 C93 C118 P9 -154.6(10)
C94 C95 C96 C97 -0.9(18)
C95 C96 C97 C98 1.7(17)
C95 C96 C97 C99 -176.0(11)
C96 C97 C98 C93 -1.3(16)
C96 C97 C98 Co3 176.1(8)
C96 C97 C99 P10 164.1(9)
C97 C99 P10 C100 -103.6(8)
C97 C99 P10 C106 156.4(8)
C97 C99 P10 Co3 24.9(8)
C98 C93 C94 C95 0.7(18)
C98 C93 C118 P9 19.1(12)
C98 C97 C99 P10 -13.7(13)
C99 C97 C98 C93 176.5(10)
C99 C97 C98 Co3 -6.1(14)
C100 C101 C102 C103 -1.2(17)
C101 C100 C105 C104 0.0(17)
C101 C100 P10 C99 -154.0(9)
C101 C100 P10 C106 -54.4(9)
C101 C100 P10 Co3 87.4(9)
C101 C102 C103 C104 0.9(18)
C102 C103 C104 C105 -0.2(19)
C103 C104 C105 C100 -0.3(18)
C105 C100 C101 C102 0.7(17)
C105 C100 P10 C99 27.8(10)
C105 C100 P10 C106 127.4(10)
C105 C100 P10 Co3 -90.8(9)
C106 C107 C108 C109 -0.3(19)
C107 C106 C111 C110 1.9(17)
C107 C106 P10 C99 72.0(10)
C107 C106 P10 C100 -33.8(10)
C107 C106 P10 Co3 -172.3(8)
C107 C108 C109 C110 0(2)
C108 C109 C110 C111 1(2)
C109 C110 C111 C106 -2.0(19)
C111 C106 C107 C108 -0.8(18)
C111 C106 P10 C99 -99.5(10)
C111 C106 P10 C100 154.7(9)
C111 C106 P10 Co3 16.2(11)
C118 C93 C94 C95 174.0(11)
C118 C93 C98 C97 -173.4(10)
C118 C93 C98 Co3 9.1(14)
C121 C122 C123 C124 1.2(19)
C122 C121 C126 C125 -2.6(19)
C122 C121 P13 C127 -33.2(11)
C122 C121 P13 C133 71.8(11)
C122 C121 P13 Co4 -173.1(8)
C122 C123 C124 C125 -4(2)
C123 C124 C125 C126 3(2)
C124 C125 C126 C121 0(2)
C126 C121 C122 C123 2.0(18)
C126 C121 P13 C127 152.0(11)
C126 C121 P13 C133 -103.0(11)
C126 C121 P13 Co4 12.1(13)
C127 C128 C129 C130 0.1(18)
C128 C127 C132 C131 0.3(16)
C128 C127 P13 C121 -54.8(10)
C128 C127 P13 C133 -154.3(9)
C128 C127 P13 Co4 88.9(9)
C128 C129 C130 C131 0.8(18)
C129 C130 C131 C132 -1.1(18)
C130 C131 C132 C127 0.5(17)
C132 C127 C128 C129 -0.6(17)
C132 C127 P13 C121 128.8(9)
C132 C127 P13 C133 29.3(10)
C132 C127 P13 Co4 -87.5(9)
C133 C134 C135 C136 -177.4(11)
C133 C134 C139 C138 175.4(10)
C133 C134 C139 Co4 -3.1(14)
C134 C133 P13 C121 157.3(8)
C134 C133 P13 C127 -101.1(8)
C134 C133 P13 Co4 25.7(9)
C134 C135 C136 C137 -0.7(19)
C135 C134 C139 C138 -5.7(16)
C135 C134 C139 Co4 175.8(9)
C135 C136 C137 C138 -0.1(19)
C136 C137 C138 C139 -2.0(18)
C136 C137 C138 C140 176.9(12)
C137 C138 C139 C134 4.8(16)
C137 C138 C139 Co4 -176.7(9)
C137 C138 C140 P14 -155.5(10)
C138 C140 P14 C141 86.0(8)
C138 C140 P14 C147 -170.8(8)
C138 C140 P14 Co4 -38.8(8)
C139 C134 C135 C136 3.7(18)
C139 C138 C140 P14 23.5(12)
C140 C138 C139 C134 -174.2(10)
C140 C138 C139 Co4 4.3(15)
C141 C142 C143 C144 0.4(17)
C142 C141 C146 C145 -1.4(18)
C142 C141 P14 C140 -135.3(9)
C142 C141 P14 C147 121.3(10)
C142 C141 P14 Co4 -20.3(11)
C142 C143 C144 C145 -3.6(18)
C143 C144 C145 C146 4.2(19)
C144 C145 C146 C141 -2(2)
C146 C141 C142 C143 2.0(17)
C146 C141 P14 C140 46.9(11)
C146 C141 P14 C147 -56.5(11)
C146 C141 P14 Co4 161.9(9)
C147 C148 C149 C150 2(2)
C148 C147 C152 C151 -6(2)
C148 C147 P14 C140 57.9(12)
C148 C147 P14 C141 162.3(11)
C148 C147 P14 Co4 -59.8(12)
C148 C149 C150 C151 -3(2)
C149 C150 C151 C152 0(2)
C150 C151 C152 C147 5(2)
C152 C147 C148 C149 2.7(19)
C152 C147 P14 C140 -132.4(11)
C152 C147 P14 C141 -28.0(12)
C152 C147 P14 Co4 109.9(11)
P1 C1 C2 C3 -179.4(9)
P1 C1 C6 C5 178.7(8)
P1 C7 C8 C9 -171.7(10)
P1 C7 C12 C11 172.2(9)
P1 C13 C14 C15 166.3(9)
P1 C13 C14 C19 -11.8(12)
P2 C21 C22 C23 -176.4(9)
P2 C21 C26 C25 176.1(10)
P2 C27 C28 C29 -174.5(10)
P2 C27 C32 C31 175.0(10)
P5 C41 C42 C43 -175.4(12)
P5 C41 C46 C45 172.2(10)
P5 C47 C48 C49 -175.1(10)
P5 C47 C52 C51 174.6(9)
P5 C53 C54 C55 153.9(9)
P5 C53 C54 C59 -22.7(12)
P6 C61 C62 C63 -175.4(9)
P6 C61 C66 C65 175.8(9)
P6 C67 C68 C69 170.4(10)
P6 C67 C72 C71 -172.5(9)
P9 C81 C82 C83 -172.7(9)
P9 C81 C86 C85 172.8(11)
P9 C87 C88 C89 177.9(9)
P9 C87 C92 C91 -176.1(9)
P10 C100 C101 C102 -177.5(9)
P10 C100 C105 C104 178.2(9)
P10 C106 C107 C108 -172.3(9)
P10 C106 C111 C110 173.5(9)
P13 C121 C122 C123 -172.9(10)
P13 C121 C126 C125 172.4(10)
P13 C127 C128 C129 -177.2(9)
P13 C127 C132 C131 176.8(9)
P13 C133 C134 C135 165.2(9)
P13 C133 C134 C139 -15.8(13)
P14 C141 C142 C143 -175.9(9)
P14 C141 C146 C145 176.5(10)
P14 C147 C148 C149 173.2(11)
P14 C147 C152 C151 -176.5(11)
